data_4347516
loop_
_publ_author_name
'Magott, Micha\/l'
'Tomkowiak, Hanna'
'Katrusiak, Andrzej'
'Nitek, Wojciech'
'Sieklucka, Barbara'
'Pinkowicz, Dawid'

_publ_section_title
;
 Two Cyanide-Bridged Mn(II)-Nb(IV) Coordination Chain Ferrimagnets
 Promoted by Interchain Ferromagnetic Interactions.
;
_journal_issue 11
_journal_name_full 'Inorganic chemistry'
_journal_page_first 5281
_journal_page_last 5286
_journal_paper_doi 10.1021/acs.inorgchem.6b00269
_journal_volume 55
_journal_year 2016
_chemical_formula_sum 'C152 H96 Mn8 N56 Nb4 O28'
_chemical_formula_weight 3966.00
_space_group_crystal_system monoclinic
_space_group_IT_number 14
_space_group_name_Hall '-P 2yn'
_space_group_name_H-M_alt 'P 1 21/n 1'
_atom_sites_solution_hydrogens geom
_audit_creation_method SHELXL-2014/7
_cell_angle_alpha 90
_cell_angle_beta 109.553(3)
_cell_angle_gamma 90
_cell_formula_units_Z 4
_cell_length_a 16.994(2)
_cell_length_b 54.523(7)
_cell_length_c 19.801(3)
_cell_measurement_reflns_used 28081
_cell_measurement_temperature 100(2)
_cell_measurement_theta_max 24.62
_cell_measurement_theta_min 3.18
_cell_volume 17289(4)
_computing_structure_refinement 'SHELXL-2014/7 (Sheldrick, 2014)'
_diffrn_ambient_temperature 100(2)
_diffrn_measured_fraction_theta_full 0.972
_diffrn_measured_fraction_theta_max 0.972
_diffrn_measurement_device_type 'Bruker PHOTON50 CMOS'
_diffrn_measurement_method '\f and \w scans'
_diffrn_radiation_type MoK\a
_diffrn_radiation_wavelength 0.71073
_diffrn_reflns_av_R_equivalents 0.1046
_diffrn_reflns_av_unetI/netI 0.0854
_diffrn_reflns_Laue_measured_fraction_full 0.972
_diffrn_reflns_Laue_measured_fraction_max 0.972
_diffrn_reflns_limit_h_max 19
_diffrn_reflns_limit_h_min -19
_diffrn_reflns_limit_k_max 60
_diffrn_reflns_limit_k_min -63
_diffrn_reflns_limit_l_max 23
_diffrn_reflns_limit_l_min -22
_diffrn_reflns_number 130556
_diffrn_reflns_point_group_measured_fraction_full 0.972
_diffrn_reflns_point_group_measured_fraction_max 0.972
_diffrn_reflns_theta_full 24.691
_diffrn_reflns_theta_max 24.691
_diffrn_reflns_theta_min 2.404
_diffrn_source 'Mo sealed tube'
_exptl_absorpt_coefficient_mu 0.900
_exptl_absorpt_correction_T_max 1.0000
_exptl_absorpt_correction_T_min 0.8125
_exptl_absorpt_correction_type multi-scan
_exptl_absorpt_process_details SADABS
_exptl_crystal_colour yellow
_exptl_crystal_density_diffrn 1.524
_exptl_crystal_description block
_exptl_crystal_F_000 7952
_exptl_crystal_size_max 0.320
_exptl_crystal_size_mid 0.270
_exptl_crystal_size_min 0.160
_refine_diff_density_max 2.406
_refine_diff_density_min -2.416
_refine_diff_density_rms 0.138
_refine_ls_extinction_coef 0.000156(17)
_refine_ls_extinction_expression Fc^*^=kFc[1+0.001xFc^2^\l^3^/sin(2\q)]^-1/4^
_refine_ls_extinction_method 'SHELXL-2014/7 (Sheldrick 2014'
_refine_ls_goodness_of_fit_ref 1.038
_refine_ls_hydrogen_treatment constr
_refine_ls_matrix_type full
_refine_ls_number_parameters 2261
_refine_ls_number_reflns 28576
_refine_ls_number_restraints 51
_refine_ls_restrained_S_all 1.038
_refine_ls_R_factor_all 0.1407
_refine_ls_R_factor_gt 0.0882
_refine_ls_shift/su_max 0.015
_refine_ls_shift/su_mean 0.000
_refine_ls_structure_factor_coef Fsqd
_refine_ls_weighting_details 'w=1/[\s^2^(Fo^2^)+(0.0367P)^2^+266.3723P] where P=(Fo^2^+2Fc^2^)/3'
_refine_ls_weighting_scheme calc
_refine_ls_wR_factor_gt 0.1841
_refine_ls_wR_factor_ref 0.2110
_reflns_Friedel_coverage 0.000
_reflns_number_gt 18096
_reflns_number_total 28576
_reflns_threshold_expression 'I > 2\s(I)'
_cod_data_source_file ic6b00269_si_003.cif
_cod_data_source_block shelx
_cod_original_sg_symbol_H-M 'P 21/n'
_cod_database_code 4347516
_shelx_shelxl_version_number 2014/7
_shelx_space_group_comment
;
The symmetry employed for this shelxl refinement is uniquely defined
by the following loop, which should always be used as a source of
symmetry information in preference to the above space-group names.
They are only intended as comments.
;
_shelx_estimated_absorpt_t_min 0.762
_shelx_estimated_absorpt_t_max 0.869

loop_
_space_group_symop_operation_xyz
'x, y, z'
'-x+1/2, y+1/2, -z+1/2'
'-x, -y, -z'
'x-1/2, -y-1/2, z-1/2'

loop_
_atom_site_label
_atom_site_type_symbol
_atom_site_fract_x
_atom_site_fract_y
_atom_site_fract_z
_atom_site_U_iso_or_equiv
_atom_site_adp_type
_atom_site_occupancy
_atom_site_site_symmetry_order
_atom_site_calc_flag
_atom_site_refinement_flags_posn
_atom_site_refinement_flags_adp
_atom_site_refinement_flags_occupancy
Nb1 Nb 0.50031(5) 0.56758(2) 0.24306(4) 0.0197(2) Uani 1 1 d . . .
Nb4 Nb 0.02395(4) 0.68451(2) 0.75849(4) 0.01744(19) Uani 1 1 d . . .
Nb2 Nb -0.00190(5) 0.56178(2) 0.25456(4) 0.0211(2) Uani 1 1 d . . .
Nb3 Nb 0.52478(5) 0.68569(2) 0.74611(4) 0.01958(19) Uani 1 1 d . . .
Mn8 Mn 0.70066(7) 0.69180(2) 0.55825(6) 0.0143(3) Uani 1 1 d . . .
Mn5 Mn 0.27800(8) 0.74575(2) 0.76047(7) 0.0190(3) Uani 1 1 d . . .
Mn3 Mn -0.17886(8) 0.56066(2) 0.44204(7) 0.0195(3) Uani 1 1 d . . .
Mn7 Mn 0.84468(8) 0.68866(2) 0.94722(7) 0.0180(3) Uani 1 1 d . . .
Mn4 Mn -0.32543(9) 0.55899(3) 0.05258(7) 0.0250(3) Uani 1 1 d . . .
Mn2 Mn 0.25553(10) 0.50411(3) 0.24999(8) 0.0312(4) Uani 1 1 d . . .
Mn1 Mn 0.24862(9) 0.62904(2) 0.26936(8) 0.0281(3) Uani 1 1 d . . .
Mn6 Mn 0.27312(10) 0.61990(3) 0.74265(14) 0.0742(8) Uani 1 1 d . . .
N197 N 0.6327(4) 0.65600(13) 0.5169(4) 0.0199(16) Uani 1 1 d . . .
N20 N 0.2013(4) 0.71838(13) 0.7913(4) 0.0254(18) Uani 1 1 d . . .
N149 N -0.1063(5) 0.59596(12) 0.4821(4) 0.0200(16) Uani 1 1 d . . .
N6 N 0.3548(5) 0.60759(15) 0.2634(4) 0.0318(19) Uani 1 1 d . . .
N208 N 0.7539(4) 0.67618(14) 0.4753(4) 0.0231(17) Uani 1 1 d . . .
N25 N 0.6456(4) 0.69487(14) 0.6418(4) 0.0228(17) Uani 1 1 d . . .
N23 N 0.9050(4) 0.69300(14) 0.8659(4) 0.0219(17) Uani 1 1 d . . .
N221 N 0.9081(5) 0.65221(13) 0.9862(4) 0.0233(17) Uani 1 1 d . . .
N10 N 0.1525(5) 0.60076(15) 0.2495(4) 0.032(2) Uani 1 1 d . . .
N14 N -0.0724(5) 0.61886(14) 0.2761(4) 0.0290(18) Uani 1 1 d . . .
N21 N -0.0272(5) 0.74501(16) 0.7262(5) 0.037(2) Uani 1 1 d . . .
N19 N 0.0427(6) 0.69587(18) 0.5959(5) 0.043(2) Uani 1 1 d . . .
N5 N 0.4899(6) 0.55239(17) 0.4070(5) 0.042(2) Uani 1 1 d . . .
N3 N 0.5663(6) 0.50793(15) 0.2684(5) 0.047(2) Uani 1 1 d . . .
N17 N -0.0427(7) 0.62723(19) 0.7828(6) 0.054(3) Uani 1 1 d . . .
N1 N 0.5610(6) 0.62483(15) 0.2120(5) 0.042(2) Uani 1 1 d . . .
N28 N 0.5067(7) 0.69931(18) 0.9067(5) 0.054(3) Uani 1 1 d . . .
N2 N 0.3736(7) 0.5799(2) 0.0732(5) 0.063(3) Uani 1 1 d . . .
N22 N 0.1466(6) 0.67136(19) 0.9300(5) 0.047(2) Uani 1 1 d . . .
O27 O 0.0804(12) 0.5887(3) 0.8676(8) 0.183(9) Uani 1 1 d . . .
N27 N 0.5931(5) 0.74488(16) 0.7735(5) 0.037(2) Uani 1 1 d . . .
N31 N 0.4040(5) 0.67669(17) 0.5726(5) 0.040(2) Uani 1 1 d . . .
N32 N 0.5861(6) 0.62874(17) 0.7158(6) 0.052(3) Uani 1 1 d . . .
N13 N -0.0568(7) 0.50193(17) 0.2189(5) 0.063(3) Uani 1 1 d . . .
N12 N 0.0241(11) 0.5501(2) 0.0943(6) 0.093(5) Uani 1 1 d . . .
N7 N -0.2991(5) 0.57115(14) 0.3612(4) 0.0277(18) Uani 1 1 d . . .
N161 N -0.0676(5) 0.53913(13) 0.5194(4) 0.0243(17) Uani 1 1 d . . .
N101 N 0.3189(5) 0.47093(13) 0.2266(4) 0.0279(18) Uani 1 1 d . . .
N185 N 0.3396(5) 0.77930(13) 0.7340(4) 0.0243(17) Uani 1 1 d . . .
N196 N 0.2129(4) 0.77832(12) 0.7852(4) 0.0202(16) Uani 1 1 d . . .
N232 N 0.7891(5) 0.67235(15) 1.0295(4) 0.0280(18) Uani 1 1 d . . .
N160 N -0.2291(5) 0.57730(15) 0.5261(4) 0.0271(18) Uani 1 1 d . . .
N24 N 0.8248(4) 0.68309(15) 0.6390(4) 0.0229(17) Uani 1 1 d . . .
N172 N -0.2250(5) 0.52343(13) 0.4622(4) 0.0244(17) Uani 1 1 d . . .
N244 N 0.9577(5) 0.70894(14) 1.0259(4) 0.0261(18) Uani 1 1 d . . .
N15 N -0.1226(5) 0.55447(13) 0.3598(4) 0.0242(17) Uani 1 1 d . . .
N209 N 0.5832(5) 0.71219(14) 0.4823(4) 0.0253(17) Uani 1 1 d . . .
O5 O 0.3805(4) 0.74351(12) 0.8655(4) 0.0347(16) Uani 1 1 d . . .
N8 N -0.3861(5) 0.55778(14) 0.1335(4) 0.0287(18) Uani 1 1 d . . .
N30 N 0.3718(5) 0.64648(16) 0.7535(4) 0.034(2) Uani 1 1 d . . .
O21 O -0.2250(6) 0.63279(18) 0.7628(5) 0.073(3) Uani 1 1 d . . .
O1 O 0.3633(5) 0.50609(14) 0.3571(4) 0.048(2) Uani 1 1 d . . .
N29 N 0.3500(5) 0.72029(14) 0.7195(4) 0.0286(19) Uani 1 1 d . . .
N18 N 0.1703(5) 0.64414(16) 0.7416(4) 0.0316(19) Uani 1 1 d . . .
N113 N 0.2928(5) 0.66739(15) 0.2638(4) 0.033(2) Uani 1 1 d . . .
C8 C -0.4229(6) 0.56083(16) 0.1725(5) 0.024(2) Uani 1 1 d . . .
O16 O -0.0091(5) 0.72800(16) 0.4725(5) 0.061(3) Uani 1 1 d . . .
C30 C 0.4256(6) 0.65967(18) 0.7544(5) 0.026(2) Uani 1 1 d . U .
C15 C -0.0838(6) 0.55580(16) 0.3211(5) 0.027(2) Uani 1 1 d . . .
N136 N -0.4472(6) 0.54196(16) -0.0290(4) 0.036(2) Uani 1 1 d . . .
C25 C 0.6062(5) 0.69204(16) 0.6785(4) 0.0198(19) Uani 1 1 d . . .
C24 C 0.8910(5) 0.68251(17) 0.6795(5) 0.024(2) Uani 1 1 d . . .
C187 C 0.4488(6) 0.79956(15) 0.7034(5) 0.023(2) Uani 1 1 d . . .
H187 H 0.4958 0.7984 0.6879 0.028 Uiso 1 1 calc R U .
O13 O -0.2487(8) 0.6162(2) 0.2535(7) 0.104(4) Uani 1 1 d . . .
O17 O 0.2729(6) 0.7673(2) 0.2650(7) 0.095(4) Uani 1 1 d . . .
O14 O 0.5299(5) 0.5236(2) 0.5343(6) 0.088(4) Uani 1 1 d . . .
C11 C 0.0766(7) 0.56934(18) 0.3702(5) 0.033(2) Uani 1 1 d . . .
O25 O 0.3320(5) 0.6723(2) 0.9008(5) 0.084(3) Uani 1 1 d . . .
O23 O -0.0442(17) 0.8378(4) 0.6245(9) 0.259(15) Uani 1 1 d . . .
O18 O 0.2517(9) 0.5930(4) 0.5309(9) 0.168(8) Uani 1 1 d . . .
O15 O 0.2745(7) 0.6518(4) 0.4805(8) 0.185(10) Uani 1 1 d . . .
O10 O -0.0015(18) 0.4684(7) 0.1256(10) 0.38(3) Uani 1 1 d . . .
N125 N -0.2975(6) 0.51986(16) 0.0336(5) 0.041(2) Uani 1 1 d . . .
O4 O 0.2027(5) 0.63178(15) 0.1508(4) 0.049(2) Uani 1 1 d . . .
C23 C 0.9439(5) 0.69120(16) 0.8281(5) 0.024(2) Uani 1 1 d . . .
C202 C 0.6474(5) 0.64552(15) 0.4610(5) 0.0203(19) Uani 1 1 d . . .
O24 O 0.2569(6) 0.48380(19) 0.7461(7) 0.100(4) Uani 1 1 d . . .
N220 N 0.7382(5) 0.73034(14) 0.5399(4) 0.0268(18) Uani 1 1 d . . .
N148 N -0.3791(5) 0.59646(14) 0.0144(4) 0.0301(19) Uani 1 1 d . . .
N112 N 0.1906(5) 0.47125(14) 0.2769(4) 0.0305(19) Uani 1 1 d . . .
N26 N 0.7232(5) 0.68002(14) 0.8658(4) 0.0270(18) Uani 1 1 d . . .
O32 O 0.3171(6) 0.57020(17) 0.4042(6) 0.074(3) Uani 1 1 d . . .
O30 O 0.1960(6) 0.5817(2) 0.0958(7) 0.103(4) Uani 1 1 d . . .
O20 O 0.2038(6) 0.6744(3) 0.5915(6) 0.112(5) Uani 1 1 d . . .
C166 C -0.0837(6) 0.51632(15) 0.5394(5) 0.0206(19) Uani 1 1 d . . .
C4 C 0.3851(6) 0.54426(17) 0.2219(5) 0.028(2) Uani 1 1 d . . .
O6 O 0.1760(6) 0.74453(17) 0.6527(4) 0.062(2) Uani 1 1 d . . .
C226 C 0.8907(6) 0.64117(16) 1.0406(5) 0.025(2) Uani 1 1 d . . .
C18 C 0.1207(6) 0.65740(19) 0.7467(5) 0.026(2) Uani 1 1 d . . .
N16 N -0.2009(6) 0.56469(16) 0.1343(4) 0.036(2) Uani 1 1 d . . .
C20 C 0.1431(5) 0.70675(16) 0.7822(5) 0.021(2) Uani 1 1 d . . .
C10 C 0.0973(6) 0.58790(16) 0.2485(5) 0.023(2) Uani 1 1 d . . .
N124 N 0.1642(5) 0.65469(13) 0.3073(4) 0.0273(18) Uani 1 1 d . . .
C191 C 0.2333(5) 0.80067(15) 0.7652(5) 0.0177(18) Uani 1 1 d . . .
C17 C -0.0220(6) 0.64649(19) 0.7731(5) 0.030(2) Uani 1 1 d . . .
C6 C 0.4060(6) 0.59395(17) 0.2584(5) 0.027(2) Uani 1 1 d . . .
C19 C 0.0340(5) 0.69188(19) 0.6499(5) 0.028(2) Uani 1 1 d . . .
C201 C 0.5919(6) 0.62795(17) 0.4182(5) 0.032(2) Uani 1 1 d . . .
H201 H 0.6015 0.6213 0.3773 0.038 Uiso 1 1 calc R U .
C106 C 0.2903(6) 0.44858(15) 0.2392(5) 0.023(2) Uani 1 1 d . . .
C165 C -0.0206(6) 0.50139(17) 0.5835(5) 0.031(2) Uani 1 1 d . . .
H165 H -0.0338 0.4858 0.5985 0.037 Uiso 1 1 calc R U .
C188 C 0.4184(6) 0.82212(17) 0.7152(5) 0.026(2) Uani 1 1 d . . .
H188 H 0.4451 0.8368 0.7087 0.031 Uiso 1 1 calc R U .
C190 C 0.3099(5) 0.80127(15) 0.7448(4) 0.0186(19) Uani 1 1 d . . .
C29 C 0.4086(6) 0.70849(17) 0.7258(5) 0.024(2) Uani 1 1 d . . .
C213 C 0.5298(7) 0.74920(19) 0.4173(5) 0.035(3) Uani 1 1 d . . .
H213 H 0.5395 0.7653 0.4036 0.042 Uiso 1 1 calc R U .
C227 C 0.8181(5) 0.65032(17) 1.0570(4) 0.024(2) Uani 1 1 d . . .
C203 C 0.7229(5) 0.65424(16) 0.4458(4) 0.0200(19) Uani 1 1 d . . .
C154 C -0.1163(6) 0.60660(17) 0.5406(5) 0.027(2) Uani 1 1 d . . .
C132 C -0.5129(9) 0.5064(2) -0.0935(5) 0.049(3) Uani 1 1 d . . .
H132 H -0.5080 0.4900 -0.1081 0.059 Uiso 1 1 calc R U .
C162 C 0.0126(6) 0.54616(17) 0.5418(5) 0.026(2) Uani 1 1 d . . .
H162 H 0.0249 0.5618 0.5269 0.031 Uiso 1 1 calc R U .
C7 C -0.3667(6) 0.57074(15) 0.3207(4) 0.022(2) Uani 1 1 d . . .
C9 C 0.1167(7) 0.54008(17) 0.2779(6) 0.032(2) Uani 1 1 d . . .
C1 C 0.5423(6) 0.60544(16) 0.2240(5) 0.024(2) Uani 1 1 d . . .
C131 C -0.4410(7) 0.51874(19) -0.0485(5) 0.035(3) Uani 1 1 d . . .
C215 C 0.6834(6) 0.74444(17) 0.4900(5) 0.029(2) Uani 1 1 d . . .
C214 C 0.5973(6) 0.73511(17) 0.4613(5) 0.029(2) Uani 1 1 d . . .
C189 C 0.3488(5) 0.82307(15) 0.7367(4) 0.0184(19) Uani 1 1 d . . .
H189 H 0.3277 0.8384 0.7457 0.022 Uiso 1 1 calc R U .
C159 C -0.2991(6) 0.5701(2) 0.5379(5) 0.038(3) Uani 1 1 d . . .
H159 H -0.3248 0.5552 0.5167 0.045 Uiso 1 1 calc R U .
C3 C 0.5429(6) 0.52812(18) 0.2602(5) 0.034(2) Uani 1 1 d . . .
C210 C 0.5042(5) 0.70371(19) 0.4615(5) 0.028(2) Uani 1 1 d . . .
H210 H 0.4945 0.6879 0.4770 0.033 Uiso 1 1 calc R U .
C150 C -0.0400(6) 0.60254(15) 0.4648(5) 0.025(2) Uani 1 1 d . . .
H150 H -0.0327 0.5953 0.4236 0.030 Uiso 1 1 calc R U .
C231 C 0.7210(6) 0.6813(2) 1.0425(5) 0.036(3) Uani 1 1 d . . .
H231 H 0.7008 0.6970 1.0240 0.044 Uiso 1 1 calc R U .
C143 C -0.3588(7) 0.60628(19) -0.0397(5) 0.037(3) Uani 1 1 d . . .
C155 C -0.1935(6) 0.59891(18) 0.5551(5) 0.029(2) Uani 1 1 d . . .
C103 C 0.4319(6) 0.45127(18) 0.2005(5) 0.033(2) Uani 1 1 d . . .
H103 H 0.4804 0.4527 0.1870 0.040 Uiso 1 1 calc R U .
C22 C 0.1037(6) 0.67572(18) 0.8725(5) 0.027(2) Uani 1 1 d . . .
C171 C -0.3056(6) 0.51676(18) 0.4331(5) 0.030(2) Uani 1 1 d . . .
H171 H -0.3419 0.5274 0.3984 0.036 Uiso 1 1 calc R U .
C207 C 0.8222(6) 0.6849(2) 0.4651(5) 0.032(2) Uani 1 1 d . . .
H207 H 0.8437 0.7003 0.4858 0.038 Uiso 1 1 calc R U .
C193 C 0.1144(6) 0.81899(17) 0.7853(6) 0.032(2) Uani 1 1 d . . .
H193 H 0.0794 0.8327 0.7837 0.039 Uiso 1 1 calc R U .
C186 C 0.4084(6) 0.77854(16) 0.7148(5) 0.027(2) Uani 1 1 d . . .
H186 H 0.4304 0.7630 0.7088 0.032 Uiso 1 1 calc R U .
C151 C 0.0195(6) 0.61955(17) 0.5041(5) 0.031(2) Uani 1 1 d . . .
H151 H 0.0663 0.6237 0.4902 0.037 Uiso 1 1 calc R U .
C223 C 1.0237(6) 0.62472(19) 1.0019(5) 0.038(3) Uani 1 1 d . . .
H223 H 1.0681 0.6193 0.9867 0.045 Uiso 1 1 calc R U .
C170 C -0.3386(7) 0.4959(2) 0.4500(6) 0.039(3) Uani 1 1 d . . .
H170 H -0.3957 0.4918 0.4270 0.046 Uiso 1 1 calc R U .
C200 C 0.5252(7) 0.62056(18) 0.4353(6) 0.043(3) Uani 1 1 d . . .
H200 H 0.4883 0.6085 0.4071 0.052 Uiso 1 1 calc R U .
C122 C 0.0692(7) 0.66275(19) 0.3697(5) 0.036(2) Uani 1 1 d . . .
H122 H 0.0304 0.6567 0.3909 0.044 Uiso 1 1 calc R U .
C199 C 0.5108(6) 0.63086(17) 0.4952(5) 0.030(2) Uani 1 1 d . . .
H199 H 0.4641 0.6260 0.5082 0.036 Uiso 1 1 calc R U .
C225 C 0.9397(6) 0.62197(18) 1.0777(5) 0.034(2) Uani 1 1 d . . .
H225 H 0.9266 0.6142 1.1156 0.040 Uiso 1 1 calc R U .
C130 C -0.3570(7) 0.50721(18) -0.0200(5) 0.039(3) Uani 1 1 d . . .
C105 C 0.3317(6) 0.42723(16) 0.2342(5) 0.025(2) Uani 1 1 d . . .
H105 H 0.3121 0.4118 0.2445 0.030 Uiso 1 1 calc R U .
N11 N 0.1177(6) 0.57262(18) 0.4278(5) 0.044(2) Uani 1 1 d . . .
C238 C 0.8568(6) 0.74045(17) 1.0180(5) 0.031(2) Uani 1 1 d . . .
C107 C 0.2143(6) 0.44884(16) 0.2604(5) 0.024(2) Uani 1 1 d . . .
C104 C 0.4031(6) 0.42852(16) 0.2140(5) 0.025(2) Uani 1 1 d . . .
H104 H 0.4317 0.4140 0.2095 0.030 Uiso 1 1 calc R U .
C109 C 0.0988(6) 0.42948(16) 0.2847(5) 0.026(2) Uani 1 1 d . . .
H109 H 0.0671 0.4153 0.2864 0.032 Uiso 1 1 calc R U .
C147 C -0.4417(7) 0.60624(18) 0.0314(5) 0.035(3) Uani 1 1 d . . .
H147 H -0.4539 0.5995 0.0710 0.042 Uiso 1 1 calc R U .
O2 O 0.1593(6) 0.50503(17) 0.1409(5) 0.071(3) Uani 1 1 d . . .
C228 C 0.7792(6) 0.63656(19) 1.0964(5) 0.032(2) Uani 1 1 d . . .
H228 H 0.7999 0.6208 1.1146 0.039 Uiso 1 1 calc R U .
C111 C 0.1244(7) 0.47276(18) 0.2982(6) 0.040(3) Uani 1 1 d . . .
H111 H 0.1089 0.4884 0.3106 0.048 Uiso 1 1 calc R U .
C114 C 0.3521(7) 0.6725(2) 0.2375(6) 0.040(3) Uani 1 1 d . . .
H114 H 0.3849 0.6594 0.2298 0.048 Uiso 1 1 calc R U .
C168 C -0.2023(7) 0.48703(18) 0.5315(6) 0.035(2) Uani 1 1 d . . .
H168 H -0.1650 0.4765 0.5658 0.042 Uiso 1 1 calc R U .
C156 C -0.2272(7) 0.6129(2) 0.5991(5) 0.039(3) Uani 1 1 d . . .
H156 H -0.2004 0.6275 0.6214 0.047 Uiso 1 1 calc R U .
C118 C 0.2465(6) 0.68600(17) 0.2774(5) 0.027(2) Uani 1 1 d . . .
C13 C -0.0406(7) 0.52217(18) 0.2332(5) 0.037(3) Uani 1 1 d . . .
C239 C 0.9442(7) 0.73170(18) 1.0468(5) 0.035(3) Uani 1 1 d . . .
C224 C 1.0084(7) 0.6139(2) 1.0599(6) 0.041(3) Uani 1 1 d . . .
H224 H 1.0439 0.6014 1.0869 0.050 Uiso 1 1 calc R U .
C116 C 0.3231(6) 0.71561(18) 0.2303(6) 0.035(2) Uani 1 1 d . . .
H116 H 0.3326 0.7319 0.2177 0.042 Uiso 1 1 calc R U .
C121 C 0.0860(6) 0.68792(18) 0.3701(5) 0.035(2) Uani 1 1 d . . .
H121 H 0.0586 0.6992 0.3913 0.042 Uiso 1 1 calc R U .
C120 C 0.1431(7) 0.69613(18) 0.3391(6) 0.038(3) Uani 1 1 d . . .
H120 H 0.1555 0.7131 0.3391 0.045 Uiso 1 1 calc R U .
C240 C 1.0083(7) 0.7466(2) 1.0891(5) 0.040(3) Uani 1 1 d . . .
H240 H 0.9970 0.7627 1.1017 0.048 Uiso 1 1 calc R U .
C144 C -0.4055(8) 0.6260(2) -0.0796(6) 0.051(3) Uani 1 1 d . . .
H144 H -0.3914 0.6327 -0.1183 0.061 Uiso 1 1 calc R U .
C204 C 0.7612(7) 0.64057(19) 0.4067(5) 0.034(2) Uani 1 1 d . . .
H204 H 0.7395 0.6250 0.3878 0.041 Uiso 1 1 calc R U .
C192 C 0.1855(6) 0.82161(16) 0.7649(5) 0.024(2) Uani 1 1 d . . .
H192 H 0.2007 0.8371 0.7513 0.029 Uiso 1 1 calc R U .
C206 C 0.8640(6) 0.6723(2) 0.4248(5) 0.034(3) Uani 1 1 d . . .
H206 H 0.9124 0.6790 0.4181 0.041 Uiso 1 1 calc R U .
C110 C 0.0766(7) 0.45251(19) 0.3033(6) 0.041(3) Uani 1 1 d . . .
H110 H 0.0299 0.4543 0.3190 0.049 Uiso 1 1 calc R U .
C219 C 0.8166(7) 0.7386(2) 0.5715(6) 0.042(3) Uani 1 1 d . . .
H219 H 0.8555 0.7289 0.6070 0.051 Uiso 1 1 calc R U .
C169 C -0.2858(7) 0.4808(2) 0.5021(6) 0.040(3) Uani 1 1 d . . .
H169 H -0.3066 0.4665 0.5174 0.048 Uiso 1 1 calc R U .
C12 C 0.0117(8) 0.55481(18) 0.1470(6) 0.045(3) Uani 1 1 d . . .
O7 O 0.3208(5) 0.6214(2) 0.8608(6) 0.100(4) Uani 1 1 d . . .
C218 C 0.8420(9) 0.7616(2) 0.5526(7) 0.059(4) Uani 1 1 d . . .
H218 H 0.8972 0.7673 0.5759 0.071 Uiso 1 1 calc R U .
C230 C 0.6798(6) 0.6690(2) 1.0808(5) 0.042(3) Uani 1 1 d . . .
H230 H 0.6320 0.6760 1.0879 0.050 Uiso 1 1 calc R U .
C237 C 0.8286(9) 0.7626(2) 1.0404(6) 0.049(3) Uani 1 1 d . . .
H237 H 0.8661 0.7726 1.0760 0.059 Uiso 1 1 calc R U .
C126 C -0.2231(9) 0.5094(2) 0.0643(7) 0.065(4) Uani 1 1 d . . .
H126 H -0.1824 0.5179 0.1018 0.078 Uiso 1 1 calc R U .
C134 C -0.5941(8) 0.5411(3) -0.0955(7) 0.064(4) Uani 1 1 d . . .
H134 H -0.6459 0.5496 -0.1112 0.077 Uiso 1 1 calc R U .
C2 C 0.4176(6) 0.57601(19) 0.1302(5) 0.033(2) Uani 1 1 d . . .
C145 C -0.4725(8) 0.6355(2) -0.0624(6) 0.049(3) Uani 1 1 d . . .
H145 H -0.5053 0.6486 -0.0895 0.059 Uiso 1 1 calc R U .
C138 C -0.1979(8) 0.5627(3) -0.0391(6) 0.054(3) Uani 1 1 d . . .
H138 H -0.1819 0.5466 -0.0215 0.064 Uiso 1 1 calc R U .
C241 C 1.0894(8) 0.7373(2) 1.1126(5) 0.043(3) Uani 1 1 d . . .
H241 H 1.1342 0.7470 1.1425 0.051 Uiso 1 1 calc R U .
C129 C -0.3391(11) 0.4843(2) -0.0411(6) 0.072(5) Uani 1 1 d . . .
H129 H -0.3807 0.4753 -0.0765 0.086 Uiso 1 1 calc R U .
C135 C -0.5215(8) 0.5524(3) -0.0503(7) 0.057(4) Uani 1 1 d . . .
H135 H -0.5261 0.5685 -0.0341 0.069 Uiso 1 1 calc R U .
C176 C 0.1943(8) 0.5349(2) 0.7643(6) 0.047(3) Uani 1 1 d . . .
H176 H 0.1790 0.5184 0.7683 0.056 Uiso 1 1 calc R U .
C177 C 0.2589(8) 0.5395(2) 0.7370(7) 0.061(4) Uani 1 1 d . . .
H177 H 0.2914 0.5266 0.7275 0.073 Uiso 1 1 calc R U .
C216 C 0.7056(8) 0.7670(2) 0.4676(7) 0.050(3) Uani 1 1 d . . .
H216 H 0.6666 0.7763 0.4308 0.060 Uiso 1 1 calc R U .
C141 C -0.2417(8) 0.6083(2) -0.0916(6) 0.047(3) Uani 1 1 d . . .
H141 H -0.2598 0.6240 -0.1111 0.056 Uiso 1 1 calc R U .
C229 C 0.7079(7) 0.6466(2) 1.1086(6) 0.047(3) Uani 1 1 d . . .
H229 H 0.6804 0.6379 1.1357 0.056 Uiso 1 1 calc R U .
O8 O 0.2212(5) 0.6244(3) 0.6250(7) 0.126(6) Uani 1 1 d . . .
C242 C 1.1045(7) 0.7140(2) 1.0922(5) 0.041(3) Uani 1 1 d . . .
H242 H 1.1594 0.7074 1.1074 0.049 Uiso 1 1 calc R U .
C146 C -0.4900(7) 0.6255(2) -0.0044(6) 0.044(3) Uani 1 1 d . . .
H146 H -0.5341 0.6317 0.0100 0.053 Uiso 1 1 calc R U .
C140 C -0.1742(9) 0.5980(3) -0.1003(6) 0.060(4) Uani 1 1 d . . .
H140 H -0.1428 0.6068 -0.1239 0.072 Uiso 1 1 calc R U .
C179 C 0.3433(9) 0.5703(3) 0.6973(9) 0.081(5) Uani 1 1 d D . .
C217 C 0.7869(9) 0.7753(2) 0.5011(7) 0.065(4) Uani 1 1 d . . .
H217 H 0.8037 0.7906 0.4877 0.078 Uiso 1 1 calc R U .
C183 C 0.4174(8) 0.6032(2) 0.6548(10) 0.082(6) Uani 1 1 d . U .
H183 H 0.4228 0.6203 0.6479 0.098 Uiso 1 1 calc R U .
O22 O 0.0378(13) 0.7809(4) 0.6439(11) 0.088(6) Uani 0.5 1 d . U P
C128 C -0.2607(12) 0.4747(3) -0.0102(8) 0.091(6) Uani 1 1 d . . .
H128 H -0.2464 0.4594 -0.0263 0.110 Uiso 1 1 calc R U .
C127 C -0.2033(12) 0.4872(3) 0.0440(8) 0.100(7) Uani 1 1 d . . .
H127 H -0.1496 0.4804 0.0673 0.120 Uiso 1 1 calc R U .
C175 C 0.1482(12) 0.5546(3) 0.7873(16) 0.145(10) Uani 1 1 d . U .
H175 H 0.1065 0.5518 0.8086 0.174 Uiso 1 1 calc R U .
O11 O 0.2276(17) 0.6696(4) 0.0768(11) 0.103(8) Uani 0.5 1 d . . P
C178 C 0.2730(8) 0.5640(3) 0.7247(9) 0.120(8) Uani 1 1 d D U .
C174 C 0.1764(11) 0.5794(4) 0.7726(12) 0.112(7) Uani 1 1 d . U .
H174 H 0.1542 0.5935 0.7883 0.134 Uiso 1 1 calc R U .
C236 C 0.7454(9) 0.7693(2) 1.0096(7) 0.058(4) Uani 1 1 d . . .
H236 H 0.7261 0.7840 1.0242 0.069 Uiso 1 1 calc R U .
C182 C 0.4543(9) 0.5866(3) 0.6237(10) 0.085(5) Uani 1 1 d . . .
H182 H 0.4917 0.5917 0.5998 0.102 Uiso 1 1 calc R U .
C181 C 0.4344(10) 0.5610(3) 0.6281(11) 0.095(6) Uani 1 1 d D . .
H181 H 0.4585 0.5490 0.6064 0.114 Uiso 1 1 calc R U .
O28 O 0.2543(10) 0.6044(3) 0.9633(11) 0.175(8) Uani 1 1 d . . .
O12 O 0.2701(8) 0.6463(3) 0.0456(7) 0.044(4) Uani 0.5 1 d . . P
C14 C -0.0472(5) 0.59966(16) 0.2685(5) 0.023(2) Uani 1 1 d . . .
C167 C -0.1726(6) 0.50869(15) 0.5111(5) 0.023(2) Uani 1 1 d . . .
C195 C 0.1450(6) 0.77659(16) 0.8053(5) 0.029(2) Uani 1 1 d . . .
H195 H 0.1303 0.7610 0.8186 0.034 Uiso 1 1 calc R U .
C198 C 0.5668(5) 0.64828(17) 0.5349(5) 0.024(2) Uani 1 1 d . . .
H198 H 0.5585 0.6550 0.5763 0.028 Uiso 1 1 calc R U .
C21 C -0.0131(5) 0.72443(18) 0.7391(5) 0.024(2) Uani 1 1 d . . .
O3 O 0.3020(5) 0.62109(14) 0.3858(4) 0.051(2) Uani 1 1 d . . .
C222 C 0.9719(5) 0.64364(17) 0.9673(5) 0.025(2) Uani 1 1 d . . .
H222 H 0.9820 0.6511 0.9276 0.030 Uiso 1 1 calc R U .
N233 N 0.8022(5) 0.72630(14) 0.9679(4) 0.033(2) Uani 1 1 d . . .
N4 N 0.3281(5) 0.53159(15) 0.2166(4) 0.033(2) Uani 1 1 d . . .
C31 C 0.4444(6) 0.67957(17) 0.6314(5) 0.026(2) Uani 1 1 d . . .
C27 C 0.5684(5) 0.72483(19) 0.7637(5) 0.025(2) Uani 1 1 d . . .
C123 C 0.1091(6) 0.64713(16) 0.3387(5) 0.030(2) Uani 1 1 d . . .
H123 H 0.0977 0.6301 0.3390 0.037 Uiso 1 1 calc R U .
C108 C 0.1687(6) 0.42796(15) 0.2635(5) 0.024(2) Uani 1 1 d . . .
H108 H 0.1855 0.4125 0.2510 0.029 Uiso 1 1 calc R U .
C102 C 0.3869(6) 0.47200(17) 0.2074(5) 0.030(2) Uani 1 1 d . . .
H102 H 0.4056 0.4876 0.1980 0.036 Uiso 1 1 calc R U .
C164 C 0.0615(6) 0.50934(18) 0.6052(5) 0.032(2) Uani 1 1 d . . .
H164 H 0.1052 0.4991 0.6338 0.039 Uiso 1 1 calc R U .
C5 C 0.4945(6) 0.55862(17) 0.3521(5) 0.031(2) Uani 1 1 d . . .
C32 C 0.5658(6) 0.64795(19) 0.7266(5) 0.030(2) Uani 1 1 d . . .
N137 N -0.2650(5) 0.57287(16) -0.0285(4) 0.034(2) Uani 1 1 d . . .
C153 C -0.0591(7) 0.62383(19) 0.5807(6) 0.039(3) Uani 1 1 d . . .
H153 H -0.0677 0.6313 0.6210 0.047 Uiso 1 1 calc R U .
C26 C 0.6556(6) 0.68121(17) 0.8246(5) 0.024(2) Uani 1 1 d . . .
C28 C 0.5145(6) 0.69370(18) 0.8543(5) 0.028(2) Uani 1 1 d . . .
C152 C 0.0084(7) 0.63004(19) 0.5631(6) 0.041(3) Uani 1 1 d . . .
H152 H 0.0477 0.6415 0.5913 0.049 Uiso 1 1 calc R U .
N9 N 0.1793(6) 0.52925(15) 0.2871(5) 0.041(2) Uani 1 1 d . . .
C158 C -0.3356(7) 0.5831(2) 0.5793(6) 0.043(3) Uani 1 1 d . . .
H158 H -0.3845 0.5773 0.5871 0.052 Uiso 1 1 calc R U .
C243 C 1.0364(6) 0.70035(19) 1.0485(5) 0.034(2) Uani 1 1 d . . .
H243 H 1.0463 0.6843 1.0342 0.041 Uiso 1 1 calc R U .
C194 C 0.0955(6) 0.79653(17) 0.8076(6) 0.032(2) Uani 1 1 d . . .
H194 H 0.0495 0.7947 0.8241 0.038 Uiso 1 1 calc R U .
C163 C 0.0789(6) 0.53249(18) 0.5847(5) 0.032(2) Uani 1 1 d . . .
H163 H 0.1343 0.5387 0.5996 0.038 Uiso 1 1 calc R U .
C142 C -0.2858(7) 0.5956(2) -0.0532(5) 0.040(3) Uani 1 1 d . . .
C234 C 0.7210(7) 0.7333(2) 0.9384(6) 0.044(3) Uani 1 1 d . . .
H234 H 0.6837 0.7232 0.9029 0.053 Uiso 1 1 calc R U .
C16 C -0.1338(6) 0.56424(17) 0.1749(5) 0.027(2) Uani 1 1 d . . .
C119 C 0.1825(6) 0.67917(15) 0.3078(5) 0.026(2) Uani 1 1 d . . .
C205 C 0.8328(7) 0.6501(2) 0.3956(5) 0.038(3) Uani 1 1 d . . .
H205 H 0.8594 0.6412 0.3680 0.046 Uiso 1 1 calc R U .
C157 C -0.2987(7) 0.6050(2) 0.6091(5) 0.038(3) Uani 1 1 d . . .
H157 H -0.3234 0.6146 0.6366 0.046 Uiso 1 1 calc R U .
C211 C 0.4366(6) 0.7171(2) 0.4186(5) 0.035(2) Uani 1 1 d . . .
H211 H 0.3815 0.7107 0.4059 0.042 Uiso 1 1 calc R U .
C117 C 0.2591(7) 0.7108(2) 0.2605(5) 0.042(3) Uani 1 1 d . . .
H117 H 0.2262 0.7237 0.2691 0.051 Uiso 1 1 calc R U .
C212 C 0.4511(7) 0.73989(19) 0.3945(5) 0.036(3) Uani 1 1 d . . .
H212 H 0.4065 0.7490 0.3623 0.043 Uiso 1 1 calc R U .
C133 C -0.5881(9) 0.5176(3) -0.1161(7) 0.061(4) Uani 1 1 d . . .
H133 H -0.6361 0.5091 -0.1458 0.073 Uiso 1 1 calc R U .
C115 C 0.3700(7) 0.6969(2) 0.2196(6) 0.044(3) Uani 1 1 d . . .
H115 H 0.4137 0.6999 0.2007 0.053 Uiso 1 1 calc R U .
C235 C 0.6908(8) 0.7549(2) 0.9585(6) 0.049(3) Uani 1 1 d . . .
H235 H 0.6339 0.7595 0.9373 0.059 Uiso 1 1 calc R U .
N184 N 0.3616(7) 0.5931(3) 0.7064(12) 0.139(8) Uani 1 1 d . U .
C139 C -0.1504(8) 0.5748(3) -0.0751(6) 0.054(4) Uani 1 1 d . . .
H139 H -0.1033 0.5672 -0.0817 0.065 Uiso 1 1 calc R U .
O19 O 0.0653(9) 0.7717(3) 0.5341(9) 0.050(4) Uani 0.5 1 d . . P
O26 O 0.088(4) 0.5534(8) -0.005(5) 0.41(6) Uani 0.5 1 d . . P
O29 O -0.0407(15) 0.5202(3) -0.0288(10) 0.193(9) Uani 1 1 d . . .
O31 O -0.0158(15) 0.8058(4) 0.5502(11) 0.098(8) Uani 0.5 1 d . . P
N173 N 0.2313(14) 0.5828(3) 0.7385(9) 0.128(7) Uani 1 1 d . . .
C180 C 0.3802(9) 0.5539(3) 0.6638(8) 0.086(5) Uani 1 1 d D U .
H180 H 0.3681 0.5369 0.6654 0.104 Uiso 1 1 calc R U .

loop_
_atom_site_aniso_label
_atom_site_aniso_U_11
_atom_site_aniso_U_22
_atom_site_aniso_U_33
_atom_site_aniso_U_23
_atom_site_aniso_U_13
_atom_site_aniso_U_12
Nb1 0.0321(5) 0.0115(4) 0.0153(4) 0.0012(3) 0.0076(3) 0.0006(3)
Nb4 0.0112(4) 0.0283(4) 0.0139(4) 0.0002(3) 0.0056(3) -0.0060(3)
Nb2 0.0377(5) 0.0123(4) 0.0177(4) -0.0001(3) 0.0152(4) -0.0007(3)
Nb3 0.0182(4) 0.0285(4) 0.0155(4) 0.0037(3) 0.0103(3) 0.0103(3)
Mn8 0.0115(6) 0.0193(7) 0.0144(6) -0.0013(5) 0.0071(5) -0.0038(5)
Mn5 0.0194(7) 0.0101(6) 0.0308(8) -0.0012(5) 0.0126(6) 0.0011(5)
Mn3 0.0271(7) 0.0166(7) 0.0168(7) 0.0018(5) 0.0100(6) 0.0058(5)
Mn7 0.0197(7) 0.0204(7) 0.0160(7) -0.0006(5) 0.0088(5) 0.0018(5)
Mn4 0.0377(8) 0.0229(7) 0.0173(7) -0.0035(6) 0.0131(6) -0.0066(6)
Mn2 0.0496(10) 0.0104(7) 0.0465(10) 0.0005(6) 0.0329(8) 0.0022(6)
Mn1 0.0318(8) 0.0163(7) 0.0325(8) -0.0074(6) 0.0060(6) 0.0000(6)
Mn6 0.0221(9) 0.0284(10) 0.139(2) -0.0232(11) -0.0172(10) 0.0031(7)
N197 0.019(4) 0.022(4) 0.020(4) 0.004(3) 0.007(3) 0.003(3)
N20 0.017(4) 0.021(4) 0.037(5) 0.005(3) 0.007(3) 0.010(3)
N149 0.033(4) 0.015(4) 0.015(4) 0.001(3) 0.012(3) 0.005(3)
N6 0.038(5) 0.027(4) 0.028(5) -0.006(4) 0.008(4) 0.000(4)
N208 0.016(4) 0.038(5) 0.021(4) -0.003(3) 0.012(3) 0.003(3)
N25 0.021(4) 0.027(4) 0.022(4) 0.003(3) 0.010(3) 0.006(3)
N23 0.020(4) 0.033(4) 0.014(4) 0.004(3) 0.008(3) -0.004(3)
N221 0.029(4) 0.019(4) 0.019(4) -0.004(3) 0.004(3) -0.005(3)
N10 0.038(5) 0.025(4) 0.032(5) -0.002(4) 0.011(4) 0.006(4)
N14 0.032(5) 0.017(4) 0.037(5) 0.001(4) 0.010(4) -0.002(3)
N21 0.029(5) 0.036(5) 0.037(5) -0.008(4) -0.002(4) 0.003(4)
N19 0.055(6) 0.055(6) 0.025(5) 0.021(4) 0.022(4) 0.014(5)
N5 0.050(6) 0.049(6) 0.031(5) 0.010(4) 0.017(4) -0.005(4)
N3 0.072(7) 0.019(5) 0.044(6) -0.003(4) 0.011(5) 0.004(4)
N17 0.075(7) 0.046(6) 0.062(7) -0.026(5) 0.048(6) -0.031(5)
N1 0.058(6) 0.019(5) 0.049(6) 0.004(4) 0.018(5) -0.003(4)
N28 0.094(8) 0.048(6) 0.031(6) 0.001(5) 0.036(5) 0.025(5)
N2 0.063(7) 0.086(8) 0.033(6) 0.015(6) 0.008(5) 0.003(6)
N22 0.056(6) 0.061(6) 0.023(5) 0.010(4) 0.011(5) 0.007(5)
O27 0.238(18) 0.125(12) 0.121(12) -0.042(10) -0.027(12) 0.116(13)
N27 0.040(5) 0.034(5) 0.035(5) 0.007(4) 0.011(4) 0.005(4)
N31 0.035(5) 0.050(6) 0.032(5) -0.004(4) 0.006(4) 0.016(4)
N32 0.063(7) 0.036(6) 0.085(8) 0.027(5) 0.061(6) 0.032(5)
N13 0.107(9) 0.019(5) 0.044(6) 0.006(4) 0.002(6) -0.008(5)
N12 0.201(16) 0.053(7) 0.044(7) 0.007(6) 0.065(9) 0.024(8)
N7 0.038(5) 0.024(4) 0.021(4) -0.002(3) 0.009(4) 0.007(3)
N161 0.029(4) 0.024(4) 0.025(4) 0.002(3) 0.017(3) 0.007(3)
N101 0.040(5) 0.017(4) 0.033(5) -0.005(3) 0.021(4) 0.002(3)
N185 0.033(4) 0.016(4) 0.037(5) -0.002(3) 0.029(4) 0.003(3)
N196 0.022(4) 0.010(3) 0.033(4) 0.001(3) 0.014(3) 0.000(3)
N232 0.027(4) 0.039(5) 0.018(4) -0.001(4) 0.008(3) -0.004(4)
N160 0.025(4) 0.038(5) 0.020(4) -0.001(4) 0.010(3) 0.009(3)
N24 0.013(4) 0.043(5) 0.015(4) -0.002(3) 0.008(3) -0.003(3)
N172 0.031(5) 0.021(4) 0.027(4) 0.005(3) 0.016(3) 0.001(3)
N244 0.036(5) 0.026(4) 0.019(4) -0.004(3) 0.012(3) -0.004(3)
N15 0.038(5) 0.017(4) 0.023(4) 0.003(3) 0.018(4) 0.005(3)
N209 0.027(4) 0.028(4) 0.022(4) 0.006(3) 0.010(3) 0.008(3)
O5 0.040(4) 0.026(4) 0.032(4) -0.004(3) 0.004(3) -0.008(3)
N8 0.045(5) 0.019(4) 0.026(4) 0.000(3) 0.015(4) 0.000(3)
N30 0.027(5) 0.043(5) 0.034(5) -0.015(4) 0.014(4) 0.009(4)
O21 0.084(7) 0.060(6) 0.080(7) -0.004(5) 0.036(6) 0.011(5)
O1 0.065(5) 0.040(5) 0.043(5) -0.004(4) 0.021(4) -0.001(4)
N29 0.020(4) 0.028(4) 0.036(5) -0.008(4) 0.006(3) 0.008(3)
N18 0.022(4) 0.046(5) 0.034(5) 0.012(4) 0.020(4) 0.001(4)
N113 0.030(5) 0.031(5) 0.038(5) 0.002(4) 0.012(4) -0.005(4)
C8 0.036(6) 0.017(5) 0.016(5) 0.001(4) 0.004(4) -0.003(4)
O16 0.034(4) 0.068(6) 0.067(6) 0.041(5) -0.004(4) -0.002(4)
C30 0.018(4) 0.037(5) 0.027(4) -0.002(4) 0.014(3) 0.012(4)
C15 0.043(6) 0.014(5) 0.022(5) -0.003(4) 0.008(5) 0.001(4)
N136 0.048(6) 0.041(5) 0.028(5) -0.018(4) 0.022(4) -0.022(4)
C25 0.017(4) 0.031(5) 0.013(4) 0.003(4) 0.006(4) 0.010(4)
C24 0.018(5) 0.031(5) 0.026(5) -0.003(4) 0.011(4) -0.010(4)
C187 0.026(5) 0.017(5) 0.035(5) -0.004(4) 0.021(4) -0.006(4)
O13 0.115(10) 0.061(7) 0.140(12) 0.008(7) 0.046(9) 0.001(6)
O17 0.069(7) 0.078(8) 0.121(10) 0.000(7) 0.007(6) 0.004(6)
O14 0.046(5) 0.122(9) 0.103(8) 0.075(7) 0.033(5) 0.011(5)
C11 0.050(6) 0.026(5) 0.025(6) 0.000(4) 0.016(5) 0.017(5)
O25 0.040(5) 0.168(11) 0.047(5) -0.026(6) 0.021(4) -0.006(6)
O23 0.46(3) 0.25(2) 0.141(14) -0.121(15) 0.198(19) -0.29(2)
O18 0.120(12) 0.25(2) 0.134(13) -0.084(13) 0.036(10) 0.056(12)
O15 0.063(8) 0.37(3) 0.122(11) -0.171(15) 0.028(7) -0.039(11)
O10 0.34(3) 0.63(6) 0.111(15) -0.11(2) 0.018(17) 0.34(4)
N125 0.067(6) 0.029(5) 0.026(5) -0.003(4) 0.016(4) 0.005(4)
O4 0.053(5) 0.059(5) 0.027(4) 0.007(4) 0.000(3) -0.016(4)
C23 0.018(5) 0.027(5) 0.023(5) 0.002(4) 0.001(4) -0.013(4)
C202 0.031(5) 0.016(4) 0.017(5) 0.003(4) 0.010(4) 0.005(4)
O24 0.060(6) 0.049(6) 0.187(14) -0.031(7) 0.035(7) 0.001(5)
N220 0.039(5) 0.026(4) 0.019(4) -0.003(3) 0.016(4) -0.014(4)
N148 0.050(5) 0.021(4) 0.016(4) 0.002(3) 0.006(4) -0.010(4)
N112 0.047(5) 0.019(4) 0.039(5) 0.000(4) 0.032(4) 0.002(4)
N26 0.024(4) 0.033(5) 0.027(4) -0.001(4) 0.012(4) -0.002(3)
O32 0.073(6) 0.059(6) 0.090(7) 0.040(5) 0.029(5) 0.007(5)
O30 0.051(6) 0.129(10) 0.120(10) -0.068(8) 0.016(6) 0.008(6)
O20 0.047(6) 0.235(16) 0.069(7) 0.045(8) 0.040(5) 0.031(7)
C166 0.034(5) 0.016(4) 0.018(5) 0.007(4) 0.016(4) 0.003(4)
C4 0.046(6) 0.015(5) 0.024(5) -0.004(4) 0.013(4) 0.001(4)
O6 0.082(6) 0.070(6) 0.023(4) 0.011(4) 0.004(4) 0.016(5)
C226 0.036(5) 0.017(5) 0.019(5) -0.007(4) 0.005(4) -0.013(4)
C18 0.020(5) 0.042(6) 0.022(5) 0.004(4) 0.014(4) -0.010(4)
N16 0.051(6) 0.039(5) 0.016(4) -0.002(4) 0.010(4) -0.011(4)
C20 0.017(5) 0.022(5) 0.022(5) 0.010(4) 0.002(4) -0.005(4)
C10 0.037(6) 0.014(4) 0.025(5) -0.002(4) 0.019(4) 0.005(4)
N124 0.038(5) 0.020(4) 0.026(4) 0.005(3) 0.014(4) -0.003(3)
C191 0.026(5) 0.014(4) 0.020(4) -0.006(4) 0.016(4) 0.001(3)
C17 0.030(5) 0.036(6) 0.027(5) -0.010(4) 0.016(4) -0.014(4)
C6 0.036(6) 0.018(5) 0.025(5) 0.004(4) 0.008(4) -0.003(4)
C19 0.015(5) 0.048(6) 0.023(5) 0.009(4) 0.008(4) 0.001(4)
C201 0.047(6) 0.022(5) 0.020(5) -0.004(4) 0.003(4) -0.001(4)
C106 0.037(5) 0.011(4) 0.023(5) 0.003(4) 0.013(4) -0.002(4)
C165 0.043(6) 0.020(5) 0.032(6) 0.002(4) 0.015(5) 0.011(4)
C188 0.031(5) 0.023(5) 0.022(5) 0.003(4) 0.006(4) -0.006(4)
C190 0.026(5) 0.017(5) 0.016(4) 0.002(4) 0.011(4) 0.002(3)
C29 0.022(5) 0.028(5) 0.025(5) -0.007(4) 0.011(4) 0.006(4)
C213 0.061(8) 0.029(5) 0.020(5) 0.009(4) 0.022(5) 0.019(5)
C227 0.027(5) 0.035(5) 0.009(4) -0.004(4) 0.005(4) -0.012(4)
C203 0.027(5) 0.022(5) 0.013(4) 0.000(4) 0.010(4) 0.009(4)
C154 0.044(6) 0.024(5) 0.010(4) 0.002(4) 0.007(4) 0.016(4)
C132 0.089(10) 0.041(7) 0.018(5) 0.003(5) 0.020(6) -0.032(7)
C162 0.035(6) 0.020(5) 0.027(5) 0.003(4) 0.016(4) 0.003(4)
C7 0.035(6) 0.017(4) 0.009(4) -0.001(4) 0.002(4) 0.011(4)
C9 0.052(7) 0.012(5) 0.044(6) 0.004(4) 0.033(5) 0.002(4)
C1 0.033(5) 0.016(5) 0.021(5) 0.000(4) 0.009(4) 0.003(4)
C131 0.059(7) 0.036(6) 0.019(5) -0.008(4) 0.026(5) -0.025(5)
C215 0.050(6) 0.023(5) 0.024(5) -0.001(4) 0.024(5) -0.004(4)
C214 0.049(6) 0.026(5) 0.023(5) -0.002(4) 0.025(5) 0.010(4)
C189 0.026(5) 0.016(4) 0.017(5) -0.005(4) 0.013(4) -0.003(3)
C159 0.033(6) 0.053(7) 0.029(6) 0.004(5) 0.014(5) 0.011(5)
C3 0.047(6) 0.023(6) 0.028(6) 0.002(4) 0.009(5) 0.003(4)
C210 0.017(5) 0.042(6) 0.024(5) 0.004(4) 0.006(4) 0.008(4)
C150 0.039(6) 0.009(4) 0.027(5) 0.006(4) 0.010(4) 0.005(4)
C231 0.028(5) 0.055(7) 0.032(6) 0.007(5) 0.018(4) 0.007(5)
C143 0.058(7) 0.037(6) 0.013(5) 0.005(4) 0.008(5) -0.018(5)
C155 0.038(6) 0.034(6) 0.016(5) 0.005(4) 0.009(4) 0.015(4)
C103 0.041(6) 0.036(6) 0.030(6) 0.001(5) 0.021(5) 0.003(5)
C22 0.025(5) 0.035(5) 0.019(5) 0.009(4) 0.007(4) 0.004(4)
C171 0.036(6) 0.032(5) 0.027(5) 0.009(4) 0.017(4) -0.001(4)
C207 0.032(5) 0.051(6) 0.016(5) -0.004(5) 0.012(4) 0.006(5)
C193 0.031(5) 0.024(5) 0.052(7) 0.003(5) 0.027(5) 0.014(4)
C186 0.034(6) 0.012(4) 0.042(6) 0.000(4) 0.022(5) 0.000(4)
C151 0.029(5) 0.030(5) 0.032(6) 0.003(4) 0.008(4) -0.007(4)
C223 0.035(6) 0.040(6) 0.033(6) -0.002(5) 0.003(5) 0.010(5)
C170 0.045(6) 0.043(6) 0.034(6) 0.001(5) 0.022(5) -0.004(5)
C200 0.057(7) 0.023(5) 0.038(6) -0.007(5) 0.000(5) -0.023(5)
C122 0.047(6) 0.035(6) 0.031(6) -0.002(5) 0.019(5) 0.000(5)
C199 0.030(5) 0.023(5) 0.031(5) 0.002(4) 0.001(4) -0.010(4)
C225 0.047(6) 0.035(6) 0.018(5) 0.011(4) 0.010(4) -0.008(5)
C130 0.074(8) 0.020(5) 0.026(6) -0.004(4) 0.019(5) -0.005(5)
C105 0.034(5) 0.010(4) 0.028(5) -0.005(4) 0.006(4) 0.004(4)
N11 0.046(6) 0.059(6) 0.026(5) -0.006(4) 0.014(4) 0.020(5)
C238 0.047(6) 0.025(5) 0.025(5) 0.004(4) 0.018(5) 0.008(4)
C107 0.037(6) 0.013(4) 0.028(5) -0.003(4) 0.016(4) 0.005(4)
C104 0.034(5) 0.016(5) 0.026(5) 0.001(4) 0.012(4) 0.006(4)
C109 0.040(6) 0.015(5) 0.029(5) 0.001(4) 0.018(4) -0.004(4)
C147 0.057(7) 0.025(5) 0.017(5) -0.005(4) 0.003(5) 0.003(5)
O2 0.079(6) 0.054(6) 0.067(6) 0.010(5) 0.008(5) -0.002(5)
C228 0.042(6) 0.039(6) 0.016(5) -0.008(4) 0.010(4) -0.020(5)
C111 0.054(7) 0.020(5) 0.060(8) 0.000(5) 0.036(6) 0.012(5)
C114 0.049(7) 0.037(6) 0.035(6) -0.011(5) 0.015(5) -0.003(5)
C168 0.045(7) 0.028(5) 0.037(6) 0.012(5) 0.021(5) 0.007(5)
C156 0.054(7) 0.040(6) 0.021(5) 0.002(5) 0.011(5) 0.025(5)
C118 0.033(5) 0.024(5) 0.021(5) -0.001(4) 0.003(4) -0.006(4)
C13 0.060(7) 0.021(6) 0.025(5) 0.001(4) 0.008(5) -0.007(5)
C239 0.067(7) 0.027(5) 0.016(5) -0.003(4) 0.023(5) -0.015(5)
C224 0.045(7) 0.042(6) 0.031(6) 0.020(5) 0.005(5) 0.009(5)
C116 0.034(6) 0.029(5) 0.041(6) -0.001(5) 0.010(5) -0.019(4)
C121 0.042(6) 0.026(5) 0.036(6) -0.003(4) 0.013(5) -0.003(4)
C120 0.054(7) 0.018(5) 0.042(6) -0.008(4) 0.018(5) -0.004(4)
C240 0.071(8) 0.033(6) 0.017(5) -0.005(4) 0.016(5) -0.021(5)
C144 0.078(9) 0.054(7) 0.020(6) 0.008(5) 0.015(6) -0.027(7)
C204 0.051(7) 0.033(6) 0.026(5) 0.011(4) 0.023(5) 0.019(5)
C192 0.031(5) 0.018(5) 0.029(5) 0.004(4) 0.017(4) 0.006(4)
C206 0.021(5) 0.061(7) 0.028(5) 0.015(5) 0.020(4) 0.015(5)
C110 0.058(7) 0.031(6) 0.051(7) 0.000(5) 0.043(6) 0.000(5)
C219 0.053(7) 0.039(6) 0.035(6) -0.008(5) 0.014(5) -0.028(5)
C169 0.053(7) 0.036(6) 0.044(7) 0.016(5) 0.034(6) 0.001(5)
C12 0.094(9) 0.014(5) 0.032(6) -0.001(4) 0.026(6) 0.005(5)
O7 0.035(5) 0.145(10) 0.100(8) 0.086(8) -0.004(5) -0.020(5)
C218 0.080(9) 0.054(8) 0.044(7) -0.007(6) 0.019(7) -0.048(7)
C230 0.024(6) 0.080(9) 0.025(6) -0.003(6) 0.012(4) -0.008(5)
C237 0.093(10) 0.024(6) 0.041(7) -0.010(5) 0.037(7) -0.007(6)
C126 0.088(10) 0.051(8) 0.046(8) -0.018(6) 0.008(7) 0.025(7)
C134 0.049(8) 0.100(11) 0.047(8) -0.045(8) 0.021(6) -0.027(7)
C2 0.031(5) 0.043(6) 0.021(5) 0.005(4) 0.005(4) -0.001(4)
C145 0.059(8) 0.038(7) 0.041(7) 0.007(5) 0.006(6) 0.003(6)
C138 0.063(8) 0.067(9) 0.030(6) -0.011(6) 0.014(6) -0.008(7)
C241 0.063(8) 0.042(6) 0.020(5) -0.011(5) 0.010(5) -0.033(6)
C129 0.149(15) 0.032(7) 0.025(7) -0.005(5) 0.019(8) 0.003(8)
C135 0.045(8) 0.081(10) 0.052(8) -0.036(7) 0.025(6) -0.014(7)
C176 0.062(8) 0.040(7) 0.046(7) 0.005(5) 0.028(6) -0.015(6)
C177 0.074(9) 0.026(6) 0.068(9) 0.009(6) 0.005(7) -0.010(6)
C216 0.077(9) 0.033(6) 0.048(7) 0.010(5) 0.032(6) -0.015(6)
C141 0.060(8) 0.056(8) 0.028(6) -0.012(5) 0.019(6) -0.035(6)
C229 0.036(6) 0.079(9) 0.031(6) -0.016(6) 0.018(5) -0.033(6)
O8 0.033(5) 0.202(14) 0.122(10) -0.120(10) -0.001(5) 0.015(7)
C242 0.041(6) 0.057(7) 0.027(6) -0.002(5) 0.014(5) -0.024(5)
C146 0.050(7) 0.046(7) 0.028(6) 0.008(5) 0.004(5) 0.003(5)
C140 0.077(10) 0.080(10) 0.022(6) -0.015(6) 0.016(6) -0.045(8)
C179 0.045(8) 0.070(10) 0.145(16) 0.011(10) 0.054(9) -0.003(7)
C217 0.106(11) 0.036(7) 0.051(8) 0.008(6) 0.024(8) -0.041(7)
C183 0.031(7) 0.036(7) 0.156(15) -0.038(9) 0.002(8) -0.001(5)
O22 0.078(10) 0.114(12) 0.078(11) 0.019(9) 0.033(9) -0.039(9)
C128 0.155(16) 0.056(9) 0.042(8) -0.021(7) 0.004(9) 0.040(10)
C127 0.135(15) 0.083(12) 0.060(10) -0.021(9) 0.004(10) 0.069(11)
C175 0.086(13) 0.056(11) 0.27(3) 0.016(14) 0.030(15) -0.024(10)
O11 0.17(2) 0.082(16) 0.048(12) -0.003(11) 0.021(14) -0.021(15)
C178 0.077(11) 0.038(9) 0.176(19) 0.004(10) -0.047(12) -0.008(8)
C174 0.077(11) 0.150(17) 0.154(16) 0.005(13) 0.099(12) 0.011(10)
C236 0.100(11) 0.033(7) 0.052(8) 0.006(6) 0.040(8) 0.025(7)
C182 0.059(9) 0.086(12) 0.103(13) 0.009(10) 0.018(9) -0.020(8)
C181 0.076(11) 0.055(9) 0.172(19) 0.014(11) 0.064(12) 0.000(8)
O28 0.134(13) 0.196(17) 0.24(2) 0.127(16) 0.121(14) 0.051(12)
O12 0.026(7) 0.084(12) 0.027(8) 0.035(8) 0.017(6) 0.025(7)
C14 0.024(5) 0.022(5) 0.025(5) 0.000(4) 0.009(4) -0.006(4)
C167 0.043(6) 0.015(4) 0.018(5) 0.005(4) 0.019(4) 0.007(4)
C195 0.037(6) 0.016(5) 0.043(6) -0.001(4) 0.027(5) -0.006(4)
C198 0.020(5) 0.028(5) 0.027(5) 0.002(4) 0.013(4) 0.000(4)
C21 0.011(4) 0.036(6) 0.022(5) -0.011(4) 0.002(4) -0.003(4)
O3 0.056(5) 0.052(5) 0.033(4) 0.004(4) 0.001(4) 0.003(4)
C222 0.023(5) 0.033(5) 0.016(5) -0.001(4) 0.001(4) 0.000(4)
N233 0.046(5) 0.026(4) 0.026(4) -0.004(4) 0.012(4) 0.006(4)
N4 0.048(5) 0.023(4) 0.030(5) 0.004(4) 0.017(4) -0.003(4)
C31 0.025(5) 0.029(5) 0.027(6) -0.003(4) 0.012(4) 0.009(4)
C27 0.018(5) 0.041(6) 0.022(5) 0.015(4) 0.012(4) 0.013(4)
C123 0.038(6) 0.014(4) 0.039(6) -0.005(4) 0.013(5) -0.005(4)
C108 0.036(5) 0.007(4) 0.029(5) 0.000(4) 0.011(4) 0.001(4)
C102 0.041(6) 0.020(5) 0.035(6) -0.003(4) 0.020(5) -0.006(4)
C164 0.042(6) 0.035(6) 0.021(5) 0.002(4) 0.012(4) 0.019(5)
C5 0.039(6) 0.018(5) 0.031(6) 0.003(4) 0.005(4) -0.006(4)
C32 0.030(5) 0.039(6) 0.028(5) 0.015(5) 0.019(4) 0.011(5)
N137 0.044(5) 0.042(5) 0.020(4) -0.007(4) 0.015(4) -0.011(4)
C153 0.060(7) 0.026(5) 0.036(6) 0.001(5) 0.022(5) 0.000(5)
C26 0.027(5) 0.033(5) 0.017(5) 0.004(4) 0.014(4) 0.006(4)
C28 0.035(6) 0.030(5) 0.024(5) -0.008(4) 0.016(4) 0.000(4)
C152 0.057(7) 0.026(5) 0.031(6) -0.007(5) 0.002(5) -0.015(5)
N9 0.055(6) 0.022(4) 0.060(6) 0.007(4) 0.039(5) -0.001(4)
C158 0.040(6) 0.064(8) 0.033(6) 0.019(6) 0.022(5) 0.030(6)
C243 0.044(6) 0.037(6) 0.026(5) -0.011(5) 0.018(5) -0.009(5)
C194 0.031(5) 0.024(5) 0.052(7) -0.003(5) 0.029(5) -0.001(4)
C163 0.029(5) 0.034(6) 0.029(5) 0.005(4) 0.007(4) 0.004(4)
C142 0.058(7) 0.044(7) 0.015(5) -0.011(5) 0.010(5) -0.032(5)
C234 0.053(7) 0.041(6) 0.037(6) 0.006(5) 0.012(5) 0.026(5)
C16 0.040(6) 0.024(5) 0.016(5) -0.005(4) 0.007(5) -0.010(4)
C119 0.041(6) 0.010(4) 0.026(5) -0.004(4) 0.010(4) -0.004(4)
C205 0.050(7) 0.052(7) 0.025(5) 0.013(5) 0.031(5) 0.028(5)
C157 0.050(7) 0.047(7) 0.022(5) 0.008(5) 0.019(5) 0.030(5)
C211 0.028(5) 0.048(7) 0.029(5) 0.000(5) 0.009(4) 0.011(5)
C117 0.055(7) 0.029(6) 0.031(6) 0.001(5) -0.001(5) -0.009(5)
C212 0.048(7) 0.039(6) 0.020(5) 0.010(5) 0.011(5) 0.025(5)
C133 0.057(9) 0.093(11) 0.034(7) -0.014(7) 0.017(6) -0.042(8)
C115 0.050(7) 0.038(6) 0.047(7) -0.008(5) 0.021(6) -0.018(5)
C235 0.065(8) 0.047(7) 0.039(7) 0.003(6) 0.022(6) 0.025(6)
N184 0.039(7) 0.078(9) 0.30(2) -0.117(12) 0.062(10) -0.023(6)
C139 0.049(7) 0.092(11) 0.030(6) -0.022(7) 0.025(6) -0.018(7)
O19 0.049(9) 0.042(9) 0.054(10) 0.022(8) 0.010(8) -0.011(7)
O26 0.56(10) 0.16(4) 0.81(14) -0.27(6) 0.62(11) -0.21(5)
O29 0.31(3) 0.089(11) 0.151(16) -0.036(11) 0.044(16) 0.038(13)
O31 0.14(2) 0.099(17) 0.074(14) -0.014(12) 0.059(14) -0.080(15)
N173 0.23(2) 0.038(8) 0.120(14) -0.001(8) 0.066(14) -0.017(10)
C180 0.080(7) 0.083(7) 0.092(7) -0.007(6) 0.024(6) 0.011(6)

loop_
_atom_type_symbol
_atom_type_description
_atom_type_scat_dispersion_real
_atom_type_scat_dispersion_imag
_atom_type_scat_source
C C 0.0033 0.0016 'International Tables Vol C Tables 4.2.6.8 and 6.1.1.4'
N N 0.0061 0.0033 'International Tables Vol C Tables 4.2.6.8 and 6.1.1.4'
O O 0.0106 0.0060 'International Tables Vol C Tables 4.2.6.8 and 6.1.1.4'
Mn Mn 0.3368 0.7283 'International Tables Vol C Tables 4.2.6.8 and 6.1.1.4'
Nb Nb -2.0727 0.6215 'International Tables Vol C Tables 4.2.6.8 and 6.1.1.4'
H H 0.0000 0.0000 'International Tables Vol C Tables 4.2.6.8 and 6.1.1.4'

loop_
_geom_angle_atom_site_label_1
_geom_angle_atom_site_label_2
_geom_angle_atom_site_label_3
_geom_angle
_geom_angle_site_symmetry_1
_geom_angle_site_symmetry_3
C8 Nb1 C6 141.3(3) 1_655 .
C8 Nb1 C5 141.8(3) 1_655 .
C6 Nb1 C5 75.3(3) . .
C8 Nb1 C4 116.3(3) 1_655 .
C6 Nb1 C4 76.8(3) . .
C5 Nb1 C4 75.0(3) . .
C8 Nb1 C2 73.5(3) 1_655 .
C6 Nb1 C2 76.5(4) . .
C5 Nb1 C2 141.6(4) . .
C4 Nb1 C2 73.5(4) . .
C8 Nb1 C1 76.3(3) 1_655 .
C6 Nb1 C1 73.6(3) . .
C5 Nb1 C1 118.5(3) . .
C4 Nb1 C1 142.1(3) . .
C2 Nb1 C1 77.0(3) . .
C8 Nb1 C3 73.3(3) 1_655 .
C6 Nb1 C3 142.8(4) . .
C5 Nb1 C3 76.3(4) . .
C4 Nb1 C3 72.9(4) . .
C2 Nb1 C3 113.9(4) . .
C1 Nb1 C3 142.4(4) . .
C8 Nb1 C7 77.3(3) 1_655 1_655
C6 Nb1 C7 116.9(3) . 1_655
C5 Nb1 C7 73.7(3) . 1_655
C4 Nb1 C7 140.7(3) . 1_655
C2 Nb1 C7 143.5(4) . 1_655
C1 Nb1 C7 75.3(3) . 1_655
C3 Nb1 C7 77.0(3) . 1_655
C19 Nb4 C22 141.3(3) . .
C19 Nb4 C21 76.8(3) . .
C22 Nb4 C21 114.4(3) . .
C19 Nb4 C23 143.7(3) . 1_455
C22 Nb4 C23 73.0(3) . 1_455
C21 Nb4 C23 76.0(3) . 1_455
C19 Nb4 C17 115.1(4) . .
C22 Nb4 C17 78.2(3) . .
C21 Nb4 C17 144.4(3) . .
C23 Nb4 C17 76.6(3) 1_455 .
C19 Nb4 C20 75.8(3) . .
C22 Nb4 C20 73.3(3) . .
C21 Nb4 C20 72.5(3) . .
C23 Nb4 C20 117.6(3) 1_455 .
C17 Nb4 C20 141.6(3) . .
C19 Nb4 C24 74.2(3) . 1_455
C22 Nb4 C24 143.1(3) . 1_455
C21 Nb4 C24 76.9(3) . 1_455
C23 Nb4 C24 76.5(3) 1_455 1_455
C17 Nb4 C24 74.9(3) . 1_455
C20 Nb4 C24 141.0(3) . 1_455
C19 Nb4 C18 74.3(3) . .
C22 Nb4 C18 75.7(3) . .
C21 Nb4 C18 140.9(3) . .
C23 Nb4 C18 140.0(3) 1_455 .
C17 Nb4 C18 73.2(3) . .
C20 Nb4 C18 75.1(3) . .
C24 Nb4 C18 118.8(3) 1_455 .
C15 Nb2 C10 138.7(3) . .
C15 Nb2 C9 119.6(3) . .
C10 Nb2 C9 72.9(3) . .
C15 Nb2 C12 144.5(4) . .
C10 Nb2 C12 74.9(4) . .
C9 Nb2 C12 74.7(4) . .
C15 Nb2 C14 75.9(3) . .
C10 Nb2 C14 73.6(3) . .
C9 Nb2 C14 141.0(3) . .
C12 Nb2 C14 114.7(3) . .
C15 Nb2 C13 76.8(4) . .
C10 Nb2 C13 140.9(4) . .
C9 Nb2 C13 73.7(4) . .
C12 Nb2 C13 77.1(4) . .
C14 Nb2 C13 144.2(4) . .
C15 Nb2 C11 72.8(4) . .
C10 Nb2 C11 74.9(4) . .
C9 Nb2 C11 72.8(4) . .
C12 Nb2 C11 140.7(4) . .
C14 Nb2 C11 79.6(3) . .
C13 Nb2 C11 113.5(4) . .
C15 Nb2 C16 75.7(3) . .
C10 Nb2 C16 120.7(3) . .
C9 Nb2 C16 141.5(4) . .
C12 Nb2 C16 75.1(4) . .
C14 Nb2 C16 74.5(3) . .
C13 Nb2 C16 76.6(4) . .
C11 Nb2 C16 143.1(4) . .
C32 Nb3 C27 142.3(3) . .
C32 Nb3 C31 79.0(3) . .
C27 Nb3 C31 110.8(3) . .
C32 Nb3 C30 73.6(3) . .
C27 Nb3 C30 143.4(3) . .
C31 Nb3 C30 76.3(3) . .
C32 Nb3 C28 118.0(3) . .
C27 Nb3 C28 78.1(3) . .
C31 Nb3 C28 140.9(3) . .
C30 Nb3 C28 75.8(3) . .
C32 Nb3 C29 141.1(3) . .
C27 Nb3 C29 74.2(3) . .
C31 Nb3 C29 72.7(3) . .
C30 Nb3 C29 74.2(3) . .
C28 Nb3 C29 73.7(3) . .
C32 Nb3 C25 75.6(3) . .
C27 Nb3 C25 73.1(3) . .
C31 Nb3 C25 73.1(3) . .
C30 Nb3 C25 139.9(3) . .
C28 Nb3 C25 142.7(3) . .
C29 Nb3 C25 119.1(3) . .
C32 Nb3 C26 74.2(3) . .
C27 Nb3 C26 78.4(3) . .
C31 Nb3 C26 143.5(3) . .
C30 Nb3 C26 118.1(3) . .
C28 Nb3 C26 74.8(3) . .
C29 Nb3 C26 141.7(3) . .
C25 Nb3 C26 76.5(3) . .
N25 Mn8 N24 90.9(3) . .
N25 Mn8 N220 105.6(3) . .
N24 Mn8 N220 93.6(3) . .
N25 Mn8 N197 92.5(3) . .
N24 Mn8 N197 108.6(3) . .
N220 Mn8 N197 151.2(3) . .
N25 Mn8 N208 162.6(3) . .
N24 Mn8 N208 85.9(3) . .
N220 Mn8 N208 91.7(3) . .
N197 Mn8 N208 72.4(3) . .
N25 Mn8 N209 87.8(3) . .
N24 Mn8 N209 163.9(3) . .
N220 Mn8 N209 71.4(3) . .
N197 Mn8 N209 87.5(3) . .
N208 Mn8 N209 99.9(3) . .
N29 Mn5 N20 97.5(3) . .
N29 Mn5 O5 87.2(3) . .
N20 Mn5 O5 93.2(3) . .
N29 Mn5 N196 166.0(3) . .
N20 Mn5 N196 95.5(3) . .
O5 Mn5 N196 97.4(3) . .
N29 Mn5 N185 93.9(3) . .
N20 Mn5 N185 168.6(3) . .
O5 Mn5 N185 89.0(3) . .
N196 Mn5 N185 73.0(3) . .
N29 Mn5 O6 88.8(3) . .
N20 Mn5 O6 84.4(3) . .
O5 Mn5 O6 175.0(3) . .
N196 Mn5 O6 87.2(3) . .
N185 Mn5 O6 94.2(3) . .
N15 Mn3 N7 91.7(3) . .
N15 Mn3 N172 105.0(3) . .
N7 Mn3 N172 94.0(3) . .
N15 Mn3 N149 94.0(3) . .
N7 Mn3 N149 107.2(3) . .
N172 Mn3 N149 151.2(3) . .
N15 Mn3 N160 165.5(3) . .
N7 Mn3 N160 86.9(3) . .
N172 Mn3 N160 89.5(3) . .
N149 Mn3 N160 72.7(3) . .
N15 Mn3 N161 87.2(3) . .
N7 Mn3 N161 164.5(3) . .
N172 Mn3 N161 71.5(3) . .
N149 Mn3 N161 88.3(3) . .
N160 Mn3 N161 98.0(3) . .
N23 Mn7 N26 92.3(3) . .
N23 Mn7 N233 107.0(3) . .
N26 Mn7 N233 92.8(3) . .
N23 Mn7 N221 93.4(3) . .
N26 Mn7 N221 106.5(3) . .
N233 Mn7 N221 151.4(3) . .
N23 Mn7 N244 87.5(3) . .
N26 Mn7 N244 163.7(3) . .
N233 Mn7 N244 71.7(3) . .
N221 Mn7 N244 89.8(3) . .
N23 Mn7 N232 163.5(3) . .
N26 Mn7 N232 86.0(3) . .
N233 Mn7 N232 89.5(3) . .
N221 Mn7 N232 71.6(3) . .
N244 Mn7 N232 98.7(3) . .
N8 Mn4 N16 92.2(3) . .
N8 Mn4 N125 105.8(3) . .
N16 Mn4 N125 93.0(3) . .
N8 Mn4 N148 92.1(3) . .
N16 Mn4 N148 107.3(3) . .
N125 Mn4 N148 152.5(3) . .
N8 Mn4 N137 162.6(3) . .
N16 Mn4 N137 85.6(3) . .
N125 Mn4 N137 91.5(3) . .
N148 Mn4 N137 72.2(3) . .
N8 Mn4 N136 88.2(3) . .
N16 Mn4 N136 164.8(3) . .
N125 Mn4 N136 72.3(3) . .
N148 Mn4 N136 87.9(3) . .
N137 Mn4 N136 98.4(3) . .
N9 Mn2 N4 97.5(3) . .
N9 Mn2 O2 89.2(4) . .
N4 Mn2 O2 89.8(3) . .
N9 Mn2 N101 164.6(3) . .
N4 Mn2 N101 97.6(3) . .
O2 Mn2 N101 93.7(3) . .
N9 Mn2 N112 91.5(3) . .
N4 Mn2 N112 170.9(3) . .
O2 Mn2 N112 89.3(3) . .
N101 Mn2 N112 73.4(3) . .
N9 Mn2 O1 92.3(3) . .
N4 Mn2 O1 83.7(3) . .
O2 Mn2 O1 173.5(3) . .
N101 Mn2 O1 86.5(3) . .
N112 Mn2 O1 97.0(3) . .
N10 Mn1 N6 101.2(3) . .
N10 Mn1 O4 83.1(3) . .
N6 Mn1 O4 89.0(3) . .
N10 Mn1 O3 94.0(3) . .
N6 Mn1 O3 83.9(3) . .
O4 Mn1 O3 171.7(3) . .
N10 Mn1 N113 153.4(3) . .
N6 Mn1 N113 101.6(3) . .
O4 Mn1 N113 83.7(3) . .
O3 Mn1 N113 101.9(3) . .
N10 Mn1 N124 88.7(3) . .
N6 Mn1 N124 163.4(3) . .
O4 Mn1 N124 105.5(3) . .
O3 Mn1 N124 82.1(3) . .
N113 Mn1 N124 72.8(3) . .
N173 Mn6 N30 150.6(6) . .
N173 Mn6 N18 108.5(6) . .
N30 Mn6 N18 100.7(3) . .
N173 Mn6 O7 94.3(6) . .
N30 Mn6 O7 82.7(3) . .
N18 Mn6 O7 89.8(4) . .
N173 Mn6 O8 93.1(6) . .
N30 Mn6 O8 93.0(4) . .
N18 Mn6 O8 83.5(3) . .
O7 Mn6 O8 171.3(5) . .
N173 Mn6 N184 69.0(7) . .
N30 Mn6 N184 83.9(4) . .
N18 Mn6 N184 162.7(6) . .
O7 Mn6 N184 107.3(6) . .
O8 Mn6 N184 79.7(6) . .
C202 N197 C198 119.0(8) . .
C202 N197 Mn8 116.7(6) . .
C198 N197 Mn8 122.5(6) . .
C20 N20 Mn5 154.1(7) . .
C150 N149 C154 117.6(8) . .
C150 N149 Mn3 122.9(6) . .
C154 N149 Mn3 116.8(6) . .
C6 N6 Mn1 172.7(8) . .
C207 N208 C203 118.9(8) . .
C207 N208 Mn8 123.4(6) . .
C203 N208 Mn8 116.5(6) . .
C25 N25 Mn8 164.6(7) . .
C23 N23 Mn7 167.2(7) . .
C222 N221 C226 118.7(8) . .
C222 N221 Mn7 123.0(6) . .
C226 N221 Mn7 117.1(6) . .
C10 N10 Mn1 167.6(8) . .
C7 N7 Mn3 163.3(7) . .
C162 N161 C166 116.5(8) . .
C162 N161 Mn3 126.1(6) . .
C166 N161 Mn3 117.2(6) . .
C102 N101 C106 119.2(8) . .
C102 N101 Mn2 123.3(6) . .
C106 N101 Mn2 117.3(6) . .
C186 N185 C190 118.8(7) . .
C186 N185 Mn5 123.8(6) . .
C190 N185 Mn5 117.2(6) . .
C195 N196 C191 118.4(7) . .
C195 N196 Mn5 123.1(6) . .
C191 N196 Mn5 117.1(5) . .
C227 N232 C231 117.8(8) . .
C227 N232 Mn7 116.5(6) . .
C231 N232 Mn7 124.7(7) . .
C159 N160 C155 118.2(8) . .
C159 N160 Mn3 125.1(7) . .
C155 N160 Mn3 115.3(6) . .
C24 N24 Mn8 169.1(8) . .
C167 N172 C171 118.9(8) . .
C167 N172 Mn3 118.6(6) . .
C171 N172 Mn3 122.1(6) . .
C243 N244 C239 118.1(8) . .
C243 N244 Mn7 124.6(6) . .
C239 N244 Mn7 117.2(7) . .
C15 N15 Mn3 165.5(7) . .
C210 N209 C214 118.7(8) . .
C210 N209 Mn8 125.6(6) . .
C214 N209 Mn8 115.6(6) . .
C8 N8 Mn4 169.0(7) . .
C30 N30 Mn6 174.1(8) . .
C29 N29 Mn5 152.2(7) . .
C18 N18 Mn6 174.1(8) . .
C114 N113 C118 119.3(9) . .
C114 N113 Mn1 122.4(7) . .
C118 N113 Mn1 117.4(6) . .
N8 C8 Nb1 176.9(8) . 1_455
N30 C30 Nb3 175.2(8) . .
N15 C15 Nb2 173.7(8) . .
C135 N136 C131 118.4(9) . .
C135 N136 Mn4 125.4(7) . .
C131 N136 Mn4 115.9(7) . .
N25 C25 Nb3 177.4(8) . .
N24 C24 Nb4 175.5(8) . 1_655
C188 C187 C186 118.2(8) . .
C188 C187 H187 120.9 . .
C186 C187 H187 120.9 . .
N11 C11 Nb2 177.9(9) . .
C126 N125 C130 118.4(10) . .
C126 N125 Mn4 123.4(8) . .
C130 N125 Mn4 117.5(7) . .
N23 C23 Nb4 175.1(8) . 1_655
N197 C202 C201 120.9(9) . .
N197 C202 C203 116.2(7) . .
C201 C202 C203 122.9(8) . .
C219 N220 C215 118.9(8) . .
C219 N220 Mn8 121.7(7) . .
C215 N220 Mn8 119.0(6) . .
C147 N148 C143 118.9(9) . .
C147 N148 Mn4 123.0(6) . .
C143 N148 Mn4 116.4(7) . .
C111 N112 C107 118.8(8) . .
C111 N112 Mn2 123.9(6) . .
C107 N112 Mn2 116.6(6) . .
C26 N26 Mn7 164.1(7) . .
N161 C166 C165 121.8(8) . .
N161 C166 C167 115.2(7) . .
C165 C166 C167 123.0(8) . .
N4 C4 Nb1 174.5(8) . .
N221 C226 C225 120.4(9) . .
N221 C226 C227 116.8(8) . .
C225 C226 C227 122.8(9) . .
N18 C18 Nb4 178.7(9) . .
C16 N16 Mn4 170.2(8) . .
N20 C20 Nb4 177.1(8) . .
N10 C10 Nb2 175.4(8) . .
C123 N124 C119 119.0(8) . .
C123 N124 Mn1 124.7(6) . .
C119 N124 Mn1 115.5(6) . .
N196 C191 C192 121.8(8) . .
N196 C191 C190 115.5(7) . .
C192 C191 C190 122.7(8) . .
N17 C17 Nb4 177.5(10) . .
N6 C6 Nb1 177.2(8) . .
N19 C19 Nb4 177.1(9) . .
C200 C201 C202 120.1(9) . .
C200 C201 H201 119.9 . .
C202 C201 H201 119.9 . .
N101 C106 C105 121.1(9) . .
N101 C106 C107 116.1(7) . .
C105 C106 C107 122.7(8) . .
C164 C165 C166 119.7(9) . .
C164 C165 H165 120.1 . .
C166 C165 H165 120.1 . .
C187 C188 C189 119.3(8) . .
C187 C188 H188 120.3 . .
C189 C188 H188 120.3 . .
N185 C190 C189 121.5(8) . .
N185 C190 C191 115.7(7) . .
C189 C190 C191 122.8(7) . .
N29 C29 Nb3 176.2(8) . .
C212 C213 C214 120.5(10) . .
C212 C213 H213 119.7 . .
C214 C213 H213 119.7 . .
N232 C227 C228 121.9(9) . .
N232 C227 C226 116.0(8) . .
C228 C227 C226 122.1(9) . .
N208 C203 C204 121.8(9) . .
N208 C203 C202 115.6(7) . .
C204 C203 C202 122.6(8) . .
N149 C154 C153 120.8(9) . .
N149 C154 C155 114.4(8) . .
C153 C154 C155 124.8(9) . .
C133 C132 C131 121.0(12) . .
C133 C132 H132 119.5 . .
C131 C132 H132 119.5 . .
N161 C162 C163 125.4(9) . .
N161 C162 H162 117.3 . .
C163 C162 H162 117.3 . .
N7 C7 Nb1 176.6(8) . 1_455
N9 C9 Nb2 176.6(9) . .
N1 C1 Nb1 177.4(8) . .
N136 C131 C132 119.7(11) . .
N136 C131 C130 116.7(9) . .
C132 C131 C130 123.6(10) . .
N220 C215 C216 122.6(10) . .
N220 C215 C214 116.1(8) . .
C216 C215 C214 121.3(10) . .
N209 C214 C213 119.8(9) . .
N209 C214 C215 116.9(8) . .
C213 C214 C215 123.2(9) . .
C188 C189 C190 119.3(8) . .
C188 C189 H189 120.3 . .
C190 C189 H189 120.3 . .
N160 C159 C158 123.4(11) . .
N160 C159 H159 118.3 . .
C158 C159 H159 118.3 . .
N3 C3 Nb1 178.5(10) . .
N209 C210 C211 123.0(10) . .
N209 C210 H210 118.5 . .
C211 C210 H210 118.5 . .
N149 C150 C151 123.4(9) . .
N149 C150 H150 118.3 . .
C151 C150 H150 118.3 . .
N232 C231 C230 123.7(10) . .
N232 C231 H231 118.1 . .
C230 C231 H231 118.1 . .
N148 C143 C144 120.3(11) . .
N148 C143 C142 116.4(9) . .
C144 C143 C142 123.3(10) . .
N160 C155 C156 120.8(10) . .
N160 C155 C154 117.2(8) . .
C156 C155 C154 122.0(9) . .
C104 C103 C102 117.6(9) . .
C104 C103 H103 121.2 . .
C102 C103 H103 121.2 . .
N22 C22 Nb4 177.7(9) . .
N172 C171 C170 124.4(9) . .
N172 C171 H171 117.8 . .
C170 C171 H171 117.8 . .
N208 C207 C206 122.8(10) . .
N208 C207 H207 118.6 . .
C206 C207 H207 118.6 . .
C194 C193 C192 119.9(8) . .
C194 C193 H193 120.1 . .
C192 C193 H193 120.1 . .
N185 C186 C187 122.8(8) . .
N185 C186 H186 118.6 . .
C187 C186 H186 118.6 . .
C152 C151 C150 118.0(10) . .
C152 C151 H151 121.0 . .
C150 C151 H151 121.0 . .
C222 C223 C224 117.6(10) . .
C222 C223 H223 121.2 . .
C224 C223 H223 121.2 . .
C171 C170 C169 117.5(10) . .
C171 C170 H170 121.3 . .
C169 C170 H170 121.3 . .
C201 C200 C199 119.4(9) . .
C201 C200 H200 120.3 . .
C199 C200 H200 120.3 . .
C123 C122 C121 119.0(10) . .
C123 C122 H122 120.5 . .
C121 C122 H122 120.5 . .
C198 C199 C200 118.2(9) . .
C198 C199 H199 120.9 . .
C200 C199 H199 120.9 . .
C226 C225 C224 120.5(9) . .
C226 C225 H225 119.7 . .
C224 C225 H225 119.7 . .
N125 C130 C129 120.3(12) . .
N125 C130 C131 116.3(9) . .
C129 C130 C131 123.2(11) . .
C106 C105 C104 119.3(8) . .
C106 C105 H105 120.3 . .
C104 C105 H105 120.3 . .
N233 C238 C237 119.6(10) . .
N233 C238 C239 116.9(8) . .
C237 C238 C239 123.6(10) . .
N112 C107 C108 120.7(8) . .
N112 C107 C106 115.6(7) . .
C108 C107 C106 123.7(7) . .
C103 C104 C105 119.6(8) . .
C103 C104 H104 120.2 . .
C105 C104 H104 120.2 . .
C108 C109 C110 117.9(9) . .
C108 C109 H109 121.1 . .
C110 C109 H109 121.1 . .
N148 C147 C146 124.4(10) . .
N148 C147 H147 117.8 . .
C146 C147 H147 117.8 . .
C227 C228 C229 118.5(10) . .
C227 C228 H228 120.8 . .
C229 C228 H228 120.8 . .
N112 C111 C110 123.3(9) . .
N112 C111 H111 118.3 . .
C110 C111 H111 118.3 . .
N113 C114 C115 123.5(10) . .
N113 C114 H114 118.3 . .
C115 C114 H114 118.3 . .
C169 C168 C167 120.3(9) . .
C169 C168 H168 119.9 . .
C167 C168 H168 119.9 . .
C157 C156 C155 118.9(11) . .
C157 C156 H156 120.5 . .
C155 C156 H156 120.5 . .
N113 C118 C117 121.2(9) . .
N113 C118 C119 116.8(8) . .
C117 C118 C119 122.0(9) . .
N13 C13 Nb2 174.8(11) . .
N244 C239 C240 122.8(11) . .
N244 C239 C238 115.5(8) . .
C240 C239 C238 121.7(10) . .
C223 C224 C225 118.5(9) . .
C223 C224 H224 120.7 . .
C225 C224 H224 120.7 . .
C115 C116 C117 119.9(10) . .
C115 C116 H116 120.0 . .
C117 C116 H116 120.0 . .
C120 C121 C122 119.2(10) . .
C120 C121 H121 120.4 . .
C122 C121 H121 120.4 . .
C121 C120 C119 119.5(9) . .
C121 C120 H120 120.3 . .
C119 C120 H120 120.3 . .
C239 C240 C241 118.4(10) . .
C239 C240 H240 120.8 . .
C241 C240 H240 120.8 . .
C145 C144 C143 120.0(10) . .
C145 C144 H144 120.0 . .
C143 C144 H144 120.0 . .
C203 C204 C205 118.8(10) . .
C203 C204 H204 120.6 . .
C205 C204 H204 120.6 . .
C191 C192 C193 118.0(8) . .
C191 C192 H192 121.0 . .
C193 C192 H192 121.0 . .
C205 C206 C207 118.2(9) . .
C205 C206 H206 120.9 . .
C207 C206 H206 120.9 . .
C111 C110 C109 118.5(9) . .
C111 C110 H110 120.7 . .
C109 C110 H110 120.7 . .
N220 C219 C218 121.1(11) . .
N220 C219 H219 119.5 . .
C218 C219 H219 119.5 . .
C168 C169 C170 119.0(10) . .
C168 C169 H169 120.5 . .
C170 C169 H169 120.5 . .
N12 C12 Nb2 174.7(12) . .
C217 C218 C219 119.5(11) . .
C217 C218 H218 120.3 . .
C219 C218 H218 120.3 . .
C229 C230 C231 119.3(11) . .
C229 C230 H230 120.4 . .
C231 C230 H230 120.4 . .
C236 C237 C238 119.0(11) . .
C236 C237 H237 120.5 . .
C238 C237 H237 120.5 . .
N125 C126 C127 122.6(13) . .
N125 C126 H126 118.7 . .
C127 C126 H126 118.7 . .
C133 C134 C135 117.9(14) . .
C133 C134 H134 121.1 . .
C135 C134 H134 121.1 . .
N2 C2 Nb1 177.9(10) . .
C146 C145 C144 118.2(11) . .
C146 C145 H145 120.9 . .
C144 C145 H145 120.9 . .
N137 C138 C139 123.0(13) . .
N137 C138 H138 118.5 . .
C139 C138 H138 118.5 . .
C242 C241 C240 119.6(9) . .
C242 C241 H241 120.2 . .
C240 C241 H241 120.2 . .
C128 C129 C130 119.3(13) . .
C128 C129 H129 120.3 . .
C130 C129 H129 120.3 . .
N136 C135 C134 124.0(13) . .
N136 C135 H135 118.0 . .
C134 C135 H135 118.0 . .
C177 C176 C175 123.4(13) . .
C177 C176 H176 118.3 . .
C175 C176 H176 118.3 . .
C178 C177 C176 116.3(13) . .
C178 C177 H177 121.9 . .
C176 C177 H177 121.9 . .
C217 C216 C215 117.6(11) . .
C217 C216 H216 121.2 . .
C215 C216 H216 121.2 . .
C140 C141 C142 119.7(13) . .
C140 C141 H141 120.2 . .
C142 C141 H141 120.2 . .
C230 C229 C228 118.8(10) . .
C230 C229 H229 120.6 . .
C228 C229 H229 120.6 . .
C241 C242 C243 118.2(11) . .
C241 C242 H242 120.9 . .
C243 C242 H242 120.9 . .
C147 C146 C145 118.1(12) . .
C147 C146 H146 120.9 . .
C145 C146 H146 120.9 . .
C141 C140 C139 120.1(12) . .
C141 C140 H140 119.9 . .
C139 C140 H140 119.9 . .
N184 C179 C180 124.7(14) . .
N184 C179 C178 110.9(12) . .
C180 C179 C178 124.3(14) . .
C218 C217 C216 120.3(10) . .
C218 C217 H217 119.9 . .
C216 C217 H217 119.9 . .
C182 C183 N184 119.4(13) . .
C182 C183 H183 120.3 . .
N184 C183 H183 120.3 . .
C127 C128 C129 119.4(13) . .
C127 C128 H128 120.3 . .
C129 C128 H128 120.3 . .
C126 C127 C128 119.8(15) . .
C126 C127 H127 120.1 . .
C128 C127 H127 120.1 . .
C176 C175 C174 111.0(18) . .
C176 C175 H175 124.5 . .
C174 C175 H175 124.5 . .
N173 C178 C177 124.7(15) . .
N173 C178 C179 116.1(13) . .
C177 C178 C179 119.2(14) . .
N173 C174 C175 123(2) . .
N173 C174 H174 118.5 . .
C175 C174 H174 118.5 . .
C235 C236 C237 120.9(11) . .
C235 C236 H236 119.5 . .
C237 C236 H236 119.5 . .
C183 C182 C181 117.5(15) . .
C183 C182 H182 121.2 . .
C181 C182 H182 121.2 . .
C180 C181 C182 120.6(16) . .
C180 C181 H181 119.7 . .
C182 C181 H181 119.7 . .
N14 C14 Nb2 178.0(8) . .
N172 C167 C168 119.9(9) . .
N172 C167 C166 116.8(8) . .
C168 C167 C166 123.3(8) . .
N196 C195 C194 123.0(8) . .
N196 C195 H195 118.5 . .
C194 C195 H195 118.5 . .
N197 C198 C199 122.4(9) . .
N197 C198 H198 118.8 . .
C199 C198 H198 118.8 . .
N21 C21 Nb4 174.2(9) . .
N221 C222 C223 124.1(9) . .
N221 C222 H222 118.0 . .
C223 C222 H222 118.0 . .
C238 N233 C234 120.3(9) . .
C238 N233 Mn7 118.0(6) . .
C234 N233 Mn7 121.1(7) . .
C4 N4 Mn2 156.6(8) . .
N31 C31 Nb3 179.0(10) . .
N27 C27 Nb3 178.2(7) . .
N124 C123 C122 123.1(9) . .
N124 C123 H123 118.5 . .
C122 C123 H123 118.5 . .
C109 C108 C107 120.7(8) . .
C109 C108 H108 119.6 . .
C107 C108 H108 119.6 . .
N101 C102 C103 123.2(9) . .
N101 C102 H102 118.4 . .
C103 C102 H102 118.4 . .
C165 C164 C163 119.0(9) . .
C165 C164 H164 120.5 . .
C163 C164 H164 120.5 . .
N5 C5 Nb1 175.4(8) . .
N32 C32 Nb3 179.2(10) . .
C142 N137 C138 117.4(10) . .
C142 N137 Mn4 115.7(7) . .
C138 N137 Mn4 124.9(8) . .
C152 C153 C154 120.9(10) . .
C152 C153 H153 119.5 . .
C154 C153 H153 119.5 . .
N26 C26 Nb3 176.9(8) . .
N28 C28 Nb3 175.0(9) . .
C153 C152 C151 119.2(9) . .
C153 C152 H152 120.4 . .
C151 C152 H152 120.4 . .
C9 N9 Mn2 150.9(9) . .
C159 C158 C157 118.0(11) . .
C159 C158 H158 121.0 . .
C157 C158 H158 121.0 . .
N244 C243 C242 122.9(10) . .
N244 C243 H243 118.5 . .
C242 C243 H243 118.5 . .
C193 C194 C195 118.7(9) . .
C193 C194 H194 120.7 . .
C195 C194 H194 120.7 . .
C162 C163 C164 117.5(9) . .
C162 C163 H163 121.3 . .
C164 C163 H163 121.3 . .
N137 C142 C141 121.8(12) . .
N137 C142 C143 115.8(9) . .
C141 C142 C143 122.3(11) . .
N233 C234 C235 122.1(11) . .
N233 C234 H234 119.0 . .
C235 C234 H234 119.0 . .
N16 C16 Nb2 177.8(8) . .
N124 C119 C120 120.3(9) . .
N124 C119 C118 116.4(8) . .
C120 C119 C118 123.2(8) . .
C206 C205 C204 119.6(9) . .
C206 C205 H205 120.2 . .
C204 C205 H205 120.2 . .
C156 C157 C158 120.5(10) . .
C156 C157 H157 119.7 . .
C158 C157 H157 119.7 . .
C210 C211 C212 118.5(10) . .
C210 C211 H211 120.8 . .
C212 C211 H211 120.8 . .
C118 C117 C116 117.8(10) . .
C118 C117 H117 121.1 . .
C116 C117 H117 121.1 . .
C213 C212 C211 119.4(9) . .
C213 C212 H212 120.3 . .
C211 C212 H212 120.3 . .
C132 C133 C134 118.9(11) . .
C132 C133 H133 120.5 . .
C134 C133 H133 120.5 . .
C116 C115 C114 118.3(10) . .
C116 C115 H115 120.8 . .
C114 C115 H115 120.9 . .
C236 C235 C234 118.1(11) . .
C236 C235 H235 120.9 . .
C234 C235 H235 120.9 . .
C179 N184 C183 112.9(13) . .
C179 N184 Mn6 119.5(10) . .
C183 N184 Mn6 121.2(10) . .
C140 C139 C138 117.9(13) . .
C140 C139 H139 121.0 . .
C138 C139 H139 121.0 . .
C174 N173 C178 120.8(16) . .
C174 N173 Mn6 112.9(14) . .
C178 N173 Mn6 123.1(14) . .
C179 C180 C181 123.0(15) . .
C179 C180 H180 118.5 . .
C181 C180 H180 118.5 . .

loop_
_geom_bond_atom_site_label_1
_geom_bond_atom_site_label_2
_geom_bond_distance
_geom_bond_site_symmetry_2
Nb1 C8 2.238(10) 1_655
Nb1 C6 2.248(10) .
Nb1 C5 2.248(11) .
Nb1 C4 2.254(10) .
Nb1 C2 2.254(10) .
Nb1 C1 2.257(9) .
Nb1 C3 2.259(10) .
Nb1 C7 2.275(9) 1_655
Nb4 C19 2.249(9) .
Nb4 C22 2.262(9) .
Nb4 C21 2.263(10) .
Nb4 C23 2.267(10) 1_455
Nb4 C17 2.267(10) .
Nb4 C20 2.270(9) .
Nb4 C24 2.279(9) 1_455
Nb4 C18 2.280(11) .
Nb2 C15 2.238(11) .
Nb2 C10 2.241(10) .
Nb2 C9 2.248(11) .
Nb2 C12 2.251(11) .
Nb2 C14 2.253(9) .
Nb2 C13 2.256(10) .
Nb2 C11 2.269(11) .
Nb2 C16 2.273(10) .
Nb3 C32 2.247(10) .
Nb3 C27 2.248(11) .
Nb3 C31 2.249(10) .
Nb3 C30 2.250(11) .
Nb3 C28 2.250(9) .
Nb3 C29 2.252(9) .
Nb3 C25 2.252(9) .
Nb3 C26 2.259(9) .
Mn8 N25 2.161(8) .
Mn8 N24 2.230(7) .
Mn8 N220 2.261(8) .
Mn8 N197 2.276(7) .
Mn8 N208 2.288(7) .
Mn8 N209 2.339(7) .
Mn5 N29 2.178(8) .
Mn5 N20 2.197(8) .
Mn5 O5 2.225(7) .
Mn5 N196 2.232(7) .
Mn5 N185 2.255(7) .
Mn5 O6 2.255(8) .
Mn3 N15 2.173(8) .
Mn3 N7 2.208(8) .
Mn3 N172 2.260(7) .
Mn3 N149 2.280(7) .
Mn3 N160 2.296(8) .
Mn3 N161 2.315(7) .
Mn7 N23 2.193(8) .
Mn7 N26 2.203(8) .
Mn7 N233 2.258(8) .
Mn7 N221 2.269(7) .
Mn7 N244 2.310(8) .
Mn7 N232 2.318(8) .
Mn4 N8 2.178(9) .
Mn4 N16 2.214(9) .
Mn4 N125 2.245(9) .
Mn4 N148 2.261(8) .
Mn4 N137 2.305(8) .
Mn4 N136 2.349(8) .
Mn2 N9 2.176(9) .
Mn2 N4 2.179(9) .
Mn2 O2 2.232(9) .
Mn2 N101 2.232(7) .
Mn2 N112 2.260(8) .
Mn2 O1 2.294(8) .
Mn1 N10 2.185(9) .
Mn1 N6 2.186(9) .
Mn1 O4 2.218(7) .
Mn1 O3 2.220(7) .
Mn1 N113 2.236(8) .
Mn1 N124 2.301(8) .
Mn6 N173 2.139(14) .
Mn6 N30 2.172(9) .
Mn6 N18 2.186(9) .
Mn6 O7 2.207(12) .
Mn6 O8 2.211(13) .
Mn6 N184 2.374(12) .
N197 C202 1.341(11) .
N197 C198 1.352(11) .
N20 C20 1.138(11) .
N149 C150 1.332(12) .
N149 C154 1.356(11) .
N6 C6 1.174(12) .
N208 C207 1.329(12) .
N208 C203 1.358(11) .
N25 C25 1.151(11) .
N23 C23 1.156(12) .
N221 C222 1.344(12) .
N221 C226 1.351(12) .
N10 C10 1.165(12) .
N14 C14 1.160(11) .
N21 C21 1.158(12) .
N19 C19 1.147(12) .
N5 C5 1.167(13) .
N3 C3 1.163(12) .
N17 C17 1.144(13) .
N1 C1 1.151(12) .
N28 C28 1.130(12) .
N2 C2 1.146(13) .
N22 C22 1.153(12) .
N27 C27 1.163(12) .
N31 C31 1.148(12) .
N32 C32 1.145(13) .
N13 C13 1.150(13) .
N12 C12 1.158(15) .
N7 C7 1.161(11) .
N161 C162 1.341(12) .
N161 C166 1.360(11) .
N101 C102 1.332(12) .
N101 C106 1.366(11) .
N185 C186 1.345(12) .
N185 C190 1.345(11) .
N196 C195 1.345(12) .
N196 C191 1.361(11) .
N232 C227 1.342(12) .
N232 C231 1.358(12) .
N160 C159 1.347(13) .
N160 C155 1.361(13) .
N24 C24 1.144(11) .
N172 C167 1.342(11) .
N172 C171 1.346(12) .
N244 C243 1.344(13) .
N244 C239 1.352(12) .
N15 C15 1.168(12) .
N209 C210 1.347(12) .
N209 C214 1.363(12) .
N8 C8 1.157(12) .
N30 C30 1.159(12) .
N29 C29 1.158(11) .
N18 C18 1.140(12) .
N113 C114 1.311(13) .
N113 C118 1.364(12) .
C8 Nb1 2.238(10) 1_455
N136 C135 1.319(15) .
N136 C131 1.338(13) .
C24 Nb4 2.279(9) 1_655
C187 C188 1.384(13) .
C187 C186 1.393(12) .
C187 H187 0.9500 .
C11 N11 1.135(13) .
N125 C126 1.332(15) .
N125 C130 1.381(13) .
C23 Nb4 2.267(10) 1_655
C202 C201 1.411(13) .
C202 C203 1.490(13) .
N220 C219 1.347(13) .
N220 C215 1.348(12) .
N148 C147 1.331(13) .
N148 C143 1.341(12) .
N112 C111 1.329(13) .
N112 C107 1.360(11) .
N26 C26 1.169(11) .
C166 C165 1.397(13) .
C166 C167 1.483(13) .
C4 N4 1.165(12) .
C226 C225 1.385(13) .
C226 C227 1.464(14) .
N16 C16 1.154(12) .
N124 C123 1.351(12) .
N124 C119 1.370(11) .
C191 C192 1.400(12) .
C191 C190 1.486(12) .
C201 C200 1.348(15) .
C201 H201 0.9500 .
C106 C105 1.381(12) .
C106 C107 1.485(14) .
C165 C164 1.384(14) .
C165 H165 0.9500 .
C188 C189 1.386(13) .
C188 H188 0.9500 .
C190 C189 1.396(12) .
C213 C212 1.358(15) .
C213 C214 1.413(14) .
C213 H213 0.9500 .
C227 C228 1.398(13) .
C203 C204 1.385(13) .
C154 C153 1.394(14) .
C154 C155 1.494(14) .
C132 C133 1.350(19) .
C132 C131 1.419(15) .
C132 H132 0.9500 .
C162 C163 1.380(13) .
C162 H162 0.9500 .
C7 Nb1 2.275(9) 1_455
C9 N9 1.176(13) .
C131 C130 1.486(16) .
C215 C216 1.401(14) .
C215 C214 1.472(14) .
C189 H189 0.9500 .
C159 C158 1.378(15) .
C159 H159 0.9500 .
C210 C211 1.385(13) .
C210 H210 0.9500 .
C150 C151 1.401(13) .
C150 H150 0.9500 .
C231 C230 1.368(15) .
C231 H231 0.9500 .
C143 C144 1.410(16) .
C143 C142 1.475(17) .
C155 C156 1.415(14) .
C103 C104 1.392(13) .
C103 C102 1.397(14) .
C103 H103 0.9500 .
C171 C170 1.358(14) .
C171 H171 0.9500 .
C207 C206 1.413(13) .
C207 H207 0.9500 .
C193 C194 1.376(13) .
C193 C192 1.403(13) .
C193 H193 0.9500 .
C186 H186 0.9500 .
C151 C152 1.370(15) .
C151 H151 0.9500 .
C223 C222 1.380(13) .
C223 C224 1.390(15) .
C223 H223 0.9500 .
C170 C169 1.388(15) .
C170 H170 0.9500 .
C200 C199 1.406(15) .
C200 H200 0.9500 .
C122 C123 1.358(14) .
C122 C121 1.401(14) .
C122 H122 0.9500 .
C199 C198 1.387(13) .
C199 H199 0.9500 .
C225 C224 1.398(15) .
C225 H225 0.9500 .
C130 C129 1.385(16) .
C105 C104 1.401(13) .
C105 H105 0.9500 .
C238 N233 1.350(13) .
C238 C237 1.423(14) .
C238 C239 1.480(15) .
C107 C108 1.390(12) .
C104 H104 0.9500 .
C109 C108 1.388(13) .
C109 C110 1.396(13) .
C109 H109 0.9500 .
C147 C146 1.373(14) .
C147 H147 0.9500 .
C228 C229 1.424(16) .
C228 H228 0.9500 .
C111 C110 1.395(15) .
C111 H111 0.9500 .
C114 C115 1.435(15) .
C114 H114 0.9500 .
C168 C169 1.383(15) .
C168 C167 1.397(13) .
C168 H168 0.9500 .
C156 C157 1.363(16) .
C156 H156 0.9500 .
C118 C117 1.427(14) .
C118 C119 1.457(14) .
C239 C240 1.393(14) .
C224 H224 0.9500 .
C116 C115 1.353(15) .
C116 C117 1.430(15) .
C116 H116 0.9500 .
C121 C120 1.385(15) .
C121 H121 0.9500 .
C120 C119 1.402(13) .
C120 H120 0.9500 .
C240 C241 1.395(17) .
C240 H240 0.9500 .
C144 C145 1.394(18) .
C144 H144 0.9500 .
C204 C205 1.407(15) .
C204 H204 0.9500 .
C192 H192 0.9500 .
C206 C205 1.368(16) .
C206 H206 0.9500 .
C110 H110 0.9500 .
C219 C218 1.413(15) .
C219 H219 0.9500 .
C169 H169 0.9500 .
C218 C217 1.357(19) .
C218 H218 0.9500 .
C230 C229 1.358(17) .
C230 H230 0.9500 .
C237 C236 1.387(18) .
C237 H237 0.9500 .
C126 C127 1.354(18) .
C126 H126 0.9500 .
C134 C133 1.36(2) .
C134 C135 1.401(16) .
C134 H134 0.9500 .
C145 C146 1.391(16) .
C145 H145 0.9500 .
C138 N137 1.345(15) .
C138 C139 1.407(17) .
C138 H138 0.9500 .
C241 C242 1.385(16) .
C241 H241 0.9500 .
C129 C128 1.37(2) .
C129 H129 0.9500 .
C135 H135 0.9500 .
C176 C177 1.399(18) .
C176 C175 1.49(3) .
C176 H176 0.9500 .
C177 C178 1.391(18) .
C177 H177 0.9500 .
C216 C217 1.393(18) .
C216 H216 0.9500 .
C141 C140 1.337(19) .
C141 C142 1.414(15) .
C141 H141 0.9500 .
C229 H229 0.9500 .
C242 C243 1.405(14) .
C242 H242 0.9500 .
C146 H146 0.9500 .
C140 C139 1.369(19) .
C140 H140 0.9500 .
C179 N184 1.276(18) .
C179 C180 1.384(5) .
C179 C178 1.508(7) .
C217 H217 0.9500 .
C183 C182 1.36(2) .
C183 N184 1.70(3) .
C183 H183 0.9500 .
C128 C127 1.37(2) .
C128 H128 0.9500 .
C127 H127 0.9500 .
C175 C174 1.49(3) .
C175 H175 0.9500 .
O11 O12 1.68(3) .
C178 N173 1.33(2) .
C174 N173 1.34(2) .
C174 H174 0.9500 .
C236 C235 1.368(18) .
C236 H236 0.9500 .
C182 C181 1.45(2) .
C182 H182 0.9500 .
C181 C180 1.392(5) .
C181 H181 0.9500 .
C195 C194 1.384(13) .
C195 H195 0.9500 .
C198 H198 0.9500 .
C222 H222 0.9500 .
N233 C234 1.361(13) .
C123 H123 0.9500 .
C108 H108 0.9500 .
C102 H102 0.9500 .
C164 C163 1.388(14) .
C164 H164 0.9500 .
N137 C142 1.336(14) .
C153 C152 1.348(16) .
C153 H153 0.9500 .
C152 H152 0.9500 .
C158 C157 1.385(17) .
C158 H158 0.9500 .
C243 H243 0.9500 .
C194 H194 0.9500 .
C163 H163 0.9500 .
C234 C235 1.394(15) .
C234 H234 0.9500 .
C205 H205 0.9500 .
C157 H157 0.9500 .
C211 C212 1.385(15) .
C211 H211 0.9500 .
C117 H117 0.9500 .
C212 H212 0.9500 .
C133 H133 0.9500 .
C115 H115 0.9500 .
C235 H235 0.9500 .
C139 H139 0.9500 .
C180 H180 0.9500 .
